data_7135226
loop_
_publ_author_name
'Benny, Annabel'
'Vijayan, Devika'
'Thayalan, Rajeshkumar'
'Maron, Laurent'
'Venugopal, Ajay'

_publ_section_title
;
 An aldehyde-stabilised alkoxyaluminium dication.
;
_journal_issue 82
_journal_name_full 'Chemical communications (Cambridge, England)'
_journal_page_first 16074
_journal_page_last 16077
_journal_paper_doi 10.1039/d5cc04034e
_journal_volume 61
_journal_year 2025
_chemical_formula_sum 'C76 H40 Al3 F81 O14'
_chemical_formula_weight 2797.02
_space_group_crystal_system triclinic
_space_group_IT_number 2
_space_group_name_Hall '-P 1'
_space_group_name_H-M_alt 'P -1'
_atom_sites_solution_hydrogens geom
_audit_creation_method SHELXL-2019/3
_audit_update_record
;
2025-09-02 deposited with the CCDC.	2025-09-05 downloaded from the CCDC.
;
_cell_angle_alpha 84.126(2)
_cell_angle_beta 82.511(2)
_cell_angle_gamma 63.971(2)
_cell_formula_units_Z 2
_cell_length_a 15.8741(8)
_cell_length_b 15.9964(9)
_cell_length_c 22.6000(12)
_cell_measurement_reflns_used 9882
_cell_measurement_temperature 100(2)
_cell_measurement_theta_max 22.4
_cell_measurement_theta_min 2.8
_cell_volume 5106.2(5)
_computing_cell_refinement 'APEX3/SAINT (Bruker, 2016)'
_computing_data_collection 'APEX3 (Bruker, 2016)'
_computing_data_reduction 'SAINT/XPREP (Bruker, 2016)'
_computing_molecular_graphics 'ORTEP3 (Farrugia, 1997) and Mercury (Bruno et al., 2002)'
_computing_publication_material 'SHELXL-2019/2 (Sheldrick, 2019)'
_computing_structure_refinement 'SHELXL-2019/2 (Sheldrick, 2019)'
_computing_structure_solution 'SHELXT-2018/2 (Sheldrick, 2018)'
_diffrn_ambient_temperature 100(2)
_diffrn_measured_fraction_theta_full 0.999
_diffrn_measured_fraction_theta_max 0.999
_diffrn_measurement_device_type '\Bruker Kappa Apex3 CMOS'
_diffrn_measurement_method '\w scans'
_diffrn_radiation_type MoK\a
_diffrn_radiation_wavelength 0.71073
_diffrn_reflns_av_R_equivalents 0.0851
_diffrn_reflns_av_unetI/netI 0.0404
_diffrn_reflns_Laue_measured_fraction_full 0.999
_diffrn_reflns_Laue_measured_fraction_max 0.999
_diffrn_reflns_limit_h_max 18
_diffrn_reflns_limit_h_min -18
_diffrn_reflns_limit_k_max 19
_diffrn_reflns_limit_k_min -19
_diffrn_reflns_limit_l_max 26
_diffrn_reflns_limit_l_min -26
_diffrn_reflns_number 209169
_diffrn_reflns_point_group_measured_fraction_full 0.999
_diffrn_reflns_point_group_measured_fraction_max 0.999
_diffrn_reflns_theta_full 25.000
_diffrn_reflns_theta_max 25.000
_diffrn_reflns_theta_min 2.207
_diffrn_source 'Sealed microfocus tube'
_exptl_absorpt_coefficient_mu 0.243
_exptl_absorpt_correction_T_max 0.92
_exptl_absorpt_correction_T_min 0.86
_exptl_absorpt_correction_type multi-scan
_exptl_absorpt_process_details 'SADABS (Bruker, 2016)'
_exptl_crystal_colour yellow
_exptl_crystal_density_diffrn 1.819
_exptl_crystal_density_meas 1.818
_exptl_crystal_density_method none
_exptl_crystal_description block
_exptl_crystal_F_000 2752
_exptl_crystal_size_max 0.115
_exptl_crystal_size_mid 0.075
_exptl_crystal_size_min 0.035
_refine_diff_density_max 0.852
_refine_diff_density_min -0.563
_refine_diff_density_rms 0.080
_refine_ls_extinction_method none
_refine_ls_goodness_of_fit_ref 1.018
_refine_ls_hydrogen_treatment constr
_refine_ls_matrix_type full
_refine_ls_number_parameters 1903
_refine_ls_number_reflns 17948
_refine_ls_number_restraints 1686
_refine_ls_restrained_S_all 0.988
_refine_ls_R_factor_all 0.0946
_refine_ls_R_factor_gt 0.0630
_refine_ls_shift/su_max 0.004
_refine_ls_shift/su_mean 0.000
_refine_ls_structure_factor_coef Fsqd
_refine_ls_weighting_details 'w=1/[\s^2^(Fo^2^)+(0.0892P)^2^+11.5125P] where P=(Fo^2^+2Fc^2^)/3'
_refine_ls_weighting_scheme calc
_refine_ls_wR_factor_gt 0.1610
_refine_ls_wR_factor_ref 0.1867
_reflns_Friedel_coverage 0.000
_reflns_number_gt 12468
_reflns_number_total 17948
_reflns_threshold_expression 'I > 2\s(I)'
_cod_data_source_file d5cc04034e2.cif
_cod_data_source_block compound2
_cod_database_code 7135226
_shelx_shelxl_version_number 2019/3
_shelx_space_group_comment
;
The symmetry employed for this shelxl refinement is uniquely defined
by the following loop, which should always be used as a source of
symmetry information in preference to the above space-group names.
They are only intended as comments.
;
_shelx_estimated_absorpt_t_min 0.973
_shelx_estimated_absorpt_t_max 0.992

loop_
_space_group_symop_operation_xyz
'x, y, z'
'-x, -y, -z'

loop_
_atom_site_label
_atom_site_type_symbol
_atom_site_fract_x
_atom_site_fract_y
_atom_site_fract_z
_atom_site_U_iso_or_equiv
_atom_site_adp_type
_atom_site_occupancy
_atom_site_site_symmetry_order
_atom_site_calc_flag
_atom_site_refinement_flags_posn
_atom_site_refinement_flags_adp
_atom_site_refinement_flags_occupancy
_atom_site_disorder_assembly
_atom_site_disorder_group
C1 C 0.0777(3) 0.7658(3) 0.82102(19) 0.0333(9) Uani 1 1 d D U . . .
C5 C -0.0845(3) 1.0904(3) 0.86128(19) 0.0335(10) Uani 1 1 d D U . . .
C2 C 0.1280(8) 0.7114(7) 0.8750(5) 0.054(3) Uani 0.502(7) 1 d D U P A 1
F1 F 0.1397(15) 0.7662(14) 0.9107(9) 0.058(4) Uani 0.502(7) 1 d D U P A 1
F2 F 0.2181(12) 0.6491(9) 0.8548(8) 0.051(3) Uani 0.502(7) 1 d D U P A 1
F3 F 0.0858(7) 0.6664(5) 0.9078(3) 0.066(2) Uani 0.502(7) 1 d D U P A 1
C3 C 0.0391(7) 0.7020(6) 0.7926(4) 0.037(2) Uani 0.502(7) 1 d D U P A 1
F4 F -0.0353(10) 0.7020(14) 0.8256(7) 0.048(3) Uani 0.502(7) 1 d D U P A 1
F5 F 0.1065(16) 0.6166(14) 0.7905(9) 0.060(6) Uani 0.502(7) 1 d D U P A 1
F6 F 0.0164(4) 0.7317(4) 0.7383(3) 0.0470(17) Uani 0.502(7) 1 d D U P A 1
C4 C 0.1402(9) 0.7899(10) 0.7728(5) 0.056(3) Uani 0.502(7) 1 d D U P A 1
F7 F 0.0911(7) 0.8560(8) 0.7343(6) 0.059(3) Uani 0.502(7) 1 d D U P A 1
F8 F 0.1987(12) 0.7198(12) 0.7397(10) 0.067(5) Uani 0.502(7) 1 d D U P A 1
F9 F 0.1916(4) 0.8205(5) 0.7970(4) 0.069(2) Uani 0.502(7) 1 d D U P A 1
C6 C 0.0048(7) 1.0375(7) 0.8958(4) 0.043(2) Uani 0.501(9) 1 d D U P B 1
F10 F 0.0792(7) 0.9892(7) 0.8587(5) 0.058(3) Uani 0.501(9) 1 d D U P B 1
F11 F -0.0107(14) 0.9794(10) 0.9376(9) 0.056(5) Uani 0.501(9) 1 d D U P B 1
F12 F 0.0271(10) 1.0947(11) 0.9215(8) 0.053(3) Uani 0.501(9) 1 d D U P B 1
C7 C -0.0590(7) 1.1366(7) 0.8030(4) 0.047(3) Uani 0.501(9) 1 d D U P B 1
F13 F -0.1361(8) 1.2028(8) 0.7818(6) 0.060(3) Uani 0.501(9) 1 d D U P B 1
F14 F -0.0216(13) 1.0795(13) 0.7607(8) 0.087(6) Uani 0.501(9) 1 d D U P B 1
F15 F -0.0049(10) 1.1762(10) 0.8101(10) 0.064(4) Uani 0.501(9) 1 d D U P B 1
C8 C -0.1605(7) 1.1670(6) 0.9024(5) 0.048(3) Uani 0.501(9) 1 d D U P B 1
F16 F -0.2437(10) 1.1983(10) 0.8798(7) 0.062(5) Uani 0.501(9) 1 d D U P B 1
F17 F -0.1425(9) 1.2414(9) 0.9036(5) 0.054(3) Uani 0.501(9) 1 d D U P B 1
F18 F -0.1649(8) 1.1332(8) 0.9579(5) 0.067(3) Uani 0.501(9) 1 d D U P B 1
C2' C 0.1588(7) 0.7422(7) 0.8623(5) 0.046(3) Uani 0.498(7) 1 d D U P A 2
F1' F 0.1205(15) 0.7635(14) 0.9184(8) 0.055(4) Uani 0.498(7) 1 d D U P A 2
F2' F 0.2191(16) 0.6518(12) 0.8651(10) 0.089(6) Uani 0.498(7) 1 d D U P A 2
F3' F 0.2089(4) 0.7903(4) 0.8444(4) 0.0547(19) Uani 0.498(7) 1 d D U P A 2
C3' C 0.0470(7) 0.6872(7) 0.8281(5) 0.050(3) Uani 0.498(7) 1 d D U P A 2
F4' F 0.0398(6) 0.6602(5) 0.8875(4) 0.064(2) Uani 0.498(7) 1 d D U P A 2
F5' F -0.0389(10) 0.7182(14) 0.8095(7) 0.053(4) Uani 0.498(7) 1 d D U P A 2
F6' F 0.1028(14) 0.6096(13) 0.7992(9) 0.051(4) Uani 0.498(7) 1 d D U P A 2
C4' C 0.1183(8) 0.7737(7) 0.7557(5) 0.050(3) Uani 0.498(7) 1 d D U P A 2
F7' F 0.0593(5) 0.7702(5) 0.7192(3) 0.057(2) Uani 0.498(7) 1 d D U P A 2
F8' F 0.2038(12) 0.7024(10) 0.7444(10) 0.057(4) Uani 0.498(7) 1 d D U P A 2
F9' F 0.1268(8) 0.8525(9) 0.7433(7) 0.071(3) Uani 0.498(7) 1 d D U P A 2
C6' C -0.0506(7) 1.0680(6) 0.9238(4) 0.044(3) Uani 0.499(9) 1 d D U P B 2
F10' F 0.0025(11) 1.1104(11) 0.9336(8) 0.059(4) Uani 0.499(9) 1 d D U P B 2
F11' F -0.1231(7) 1.0984(8) 0.9654(5) 0.066(3) Uani 0.499(9) 1 d D U P B 2
F12' F 0.0011(12) 0.9765(10) 0.9330(9) 0.059(5) Uani 0.499(9) 1 d D U P B 2
C7' C 0.0015(7) 1.0788(7) 0.8147(4) 0.057(3) Uani 0.499(9) 1 d D U P B 2
F13' F 0.0240(10) 1.1509(9) 0.8123(9) 0.058(3) Uani 0.499(9) 1 d D U P B 2
F14' F 0.0791(8) 1.0036(8) 0.8288(5) 0.067(3) Uani 0.499(9) 1 d D U P B 2
F15' F -0.0138(13) 1.0655(9) 0.7618(6) 0.061(4) Uani 0.499(9) 1 d D U P B 2
C8' C -0.1624(7) 1.1900(6) 0.8553(4) 0.052(3) Uani 0.499(9) 1 d D U P B 2
F16' F -0.2423(11) 1.1928(14) 0.8863(8) 0.074(5) Uani 0.499(9) 1 d D U P B 2
F17' F -0.1401(11) 1.2512(9) 0.8780(5) 0.065(3) Uani 0.499(9) 1 d D U P B 2
F18' F -0.1776(10) 1.2198(10) 0.7993(5) 0.076(4) Uani 0.499(9) 1 d D U P B 2
C9 C -0.2364(3) 0.8880(3) 0.92585(19) 0.0347(10) Uani 1 1 d D . . . .
C10 C -0.3268(3) 0.9784(3) 0.9403(2) 0.0422(11) Uani 1 1 d D . . . .
C11 C -0.2645(3) 0.8086(3) 0.9193(2) 0.0477(12) Uani 1 1 d D . . . .
C13 C -0.1881(3) 0.9621(3) 0.71336(18) 0.0299(9) Uani 1 1 d D . . . .
C14 C -0.2708(3) 0.9343(3) 0.7280(2) 0.0461(12) Uani 1 1 d D . . . .
C15 C -0.2268(3) 1.0692(3) 0.7066(2) 0.0414(11) Uani 1 1 d D . . . .
C16 C -0.1325(4) 0.9191(4) 0.6533(2) 0.0480(12) Uani 1 1 d D . . . .
C17 C 0.2002(3) 0.4161(3) 0.69435(18) 0.0320(9) Uani 1 1 d . . . . .
H17 H 0.141187 0.413753 0.703777 0.038 Uiso 1 1 calc R U . . .
C18 C 0.2017(3) 0.4975(3) 0.66238(18) 0.0310(9) Uani 1 1 d . . . . .
C19 C 0.2855(3) 0.5081(3) 0.64990(18) 0.0330(10) Uani 1 1 d . . . . .
H19 H 0.343357 0.459518 0.660876 0.040 Uiso 1 1 calc R U . . .
C20 C 0.2831(3) 0.5889(3) 0.6218(2) 0.0396(11) Uani 1 1 d . . . . .
H20 H 0.340048 0.595756 0.613171 0.048 Uiso 1 1 calc R U . . .
C21 C 0.1997(3) 0.6610(3) 0.60558(19) 0.0369(10) Uani 1 1 d . . . . .
C22 C 0.1174(3) 0.6492(3) 0.6167(2) 0.0406(11) Uani 1 1 d . . . . .
H22 H 0.060044 0.697366 0.604671 0.049 Uiso 1 1 calc R U . . .
C23 C 0.1178(3) 0.5686(3) 0.6450(2) 0.0365(10) Uani 1 1 d . . . . .
H23 H 0.060940 0.561629 0.652720 0.044 Uiso 1 1 calc R U . . .
C24 C 0.1982(4) 0.7509(3) 0.5771(3) 0.0558(14) Uani 1 1 d . . . . .
H24A H 0.231513 0.772927 0.600628 0.084 Uiso 1 1 calc R U . . .
H24B H 0.132860 0.797763 0.575844 0.084 Uiso 1 1 calc R U . . .
H24C H 0.229373 0.740507 0.536378 0.084 Uiso 1 1 calc R U . . .
C25 C 0.1315(3) 0.2900(3) 0.84709(19) 0.0307(9) Uani 1 1 d . . . . .
H25 H 0.139370 0.227412 0.848660 0.037 Uiso 1 1 calc R U . . .
C26 C 0.0567(3) 0.3531(3) 0.88549(18) 0.0288(9) Uani 1 1 d . . . . .
C27 C 0.0425(3) 0.4444(3) 0.88850(19) 0.0347(10) Uani 1 1 d . . . . .
H27 H 0.083766 0.466531 0.865481 0.042 Uiso 1 1 calc R U . . .
C28 C -0.0319(3) 0.5027(3) 0.9251(2) 0.0429(11) Uani 1 1 d . . . . .
H28 H -0.041516 0.565241 0.927319 0.051 Uiso 1 1 calc R U . . .
C29 C -0.0942(3) 0.4716(3) 0.9594(2) 0.0405(11) Uani 1 1 d . . . . .
C30 C -0.0774(3) 0.3793(3) 0.9555(2) 0.0391(11) Uani 1 1 d . . . . .
H30 H -0.118385 0.356390 0.978174 0.047 Uiso 1 1 calc R U . . .
C31 C -0.0028(3) 0.3211(3) 0.9195(2) 0.0360(10) Uani 1 1 d . . . . .
H31 H 0.008266 0.258007 0.917963 0.043 Uiso 1 1 calc R U . . .
C32 C -0.1761(4) 0.5357(4) 0.9976(3) 0.0582(14) Uani 1 1 d . . . . .
H32A H -0.227740 0.573144 0.972914 0.087 Uiso 1 1 calc R U . . .
H32B H -0.157851 0.576907 1.016514 0.087 Uiso 1 1 calc R U . . .
H32C H -0.196865 0.499282 1.028467 0.087 Uiso 1 1 calc R U . . .
C33 C 0.2055(3) 0.1458(3) 0.70595(19) 0.0327(9) Uani 1 1 d . . . . .
H33 H 0.247955 0.090246 0.725032 0.039 Uiso 1 1 calc R U . . .
C34 C 0.1449(3) 0.1378(3) 0.66722(18) 0.0301(9) Uani 1 1 d . . . . .
C35 C 0.0840(3) 0.2153(3) 0.6344(2) 0.0363(10) Uani 1 1 d . . . . .
H35 H 0.081681 0.275115 0.637430 0.044 Uiso 1 1 calc R U . . .
C36 C 0.0277(3) 0.2035(3) 0.5976(2) 0.0419(11) Uani 1 1 d . . . . .
H36 H -0.013885 0.255606 0.575370 0.050 Uiso 1 1 calc R U . . .
C37 C 0.0312(3) 0.1157(3) 0.5928(2) 0.0401(11) Uani 1 1 d . . . . .
C38 C 0.0901(3) 0.0408(3) 0.6257(2) 0.0416(11) Uani 1 1 d . . . . .
H38 H 0.091729 -0.018777 0.622812 0.050 Uiso 1 1 calc R U . . .
C39 C 0.1470(3) 0.0507(3) 0.6628(2) 0.0384(10) Uani 1 1 d . . . . .
H39 H 0.187644 -0.001782 0.685321 0.046 Uiso 1 1 calc R U . . .
C40 C -0.0303(4) 0.1054(4) 0.5509(2) 0.0551(14) Uani 1 1 d . . . . .
H40A H -0.020095 0.040226 0.552338 0.083 Uiso 1 1 calc R U . . .
H40B H -0.014102 0.124452 0.510101 0.083 Uiso 1 1 calc R U . . .
H40C H -0.096622 0.144883 0.563272 0.083 Uiso 1 1 calc R U . . .
C41 C 0.3780(3) 0.0609(3) 0.82307(19) 0.0330(10) Uani 1 1 d . . . . .
H41 H 0.437256 0.062245 0.812373 0.040 Uiso 1 1 calc R U . . .
C42 C 0.3760(3) -0.0167(3) 0.85773(19) 0.0323(9) Uani 1 1 d . . . . .
C43 C 0.2911(3) -0.0243(3) 0.8756(2) 0.0396(11) Uani 1 1 d . . . . .
H43 H 0.232928 0.023464 0.864374 0.047 Uiso 1 1 calc R U . . .
C44 C 0.2933(4) -0.1015(3) 0.9094(2) 0.0473(12) Uani 1 1 d . . . . .
H44 H 0.235987 -0.106426 0.921566 0.057 Uiso 1 1 calc R U . . .
C45 C 0.3776(4) -0.1728(3) 0.9263(2) 0.0513(13) Uani 1 1 d . . . . .
C46 C 0.4606(4) -0.1647(3) 0.9079(2) 0.0492(13) Uani 1 1 d . . . . .
H46 H 0.518657 -0.213126 0.918760 0.059 Uiso 1 1 calc R U . . .
C47 C 0.4607(3) -0.0881(3) 0.8742(2) 0.0408(11) Uani 1 1 d . . . . .
H47 H 0.518310 -0.083814 0.862224 0.049 Uiso 1 1 calc R U . . .
C48 C 0.3780(5) -0.2555(4) 0.9635(3) 0.0768(19) Uani 1 1 d . . . . .
H48A H 0.379542 -0.246805 1.005573 0.115 Uiso 1 1 calc R U . . .
H48B H 0.433665 -0.311526 0.950544 0.115 Uiso 1 1 calc R U . . .
H48C H 0.320985 -0.262658 0.958847 0.115 Uiso 1 1 calc R U . . .
C49 C 0.4421(3) 0.1916(3) 0.66746(19) 0.0315(9) Uani 1 1 d . . . . .
H49 H 0.444162 0.247912 0.675147 0.038 Uiso 1 1 calc R U . . .
C50 C 0.5030(3) 0.1396(3) 0.61882(17) 0.0259(8) Uani 1 1 d . . . . .
C51 C 0.5092(3) 0.0528(3) 0.60577(18) 0.0309(9) Uani 1 1 d . . . . .
H51 H 0.471674 0.026944 0.629605 0.037 Uiso 1 1 calc R U . . .
C52 C 0.5689(3) 0.0058(3) 0.5590(2) 0.0351(10) Uani 1 1 d . . . . .
H52 H 0.572777 -0.052752 0.550309 0.042 Uiso 1 1 calc R U . . .
C53 C 0.6245(3) 0.0433(3) 0.52362(19) 0.0339(10) Uani 1 1 d . . . . .
C54 C 0.6167(3) 0.1290(3) 0.5357(2) 0.0352(10) Uani 1 1 d . . . . .
H54 H 0.652775 0.155475 0.510882 0.042 Uiso 1 1 calc R U . . .
C55 C 0.5577(3) 0.1773(3) 0.58304(19) 0.0326(9) Uani 1 1 d . . . . .
H55 H 0.554184 0.235808 0.591309 0.039 Uiso 1 1 calc R U . . .
C56 C 0.6925(4) -0.0109(4) 0.4733(2) 0.0508(13) Uani 1 1 d . . . . .
H56A H 0.718572 0.028464 0.449436 0.076 Uiso 1 1 calc R U . . .
H56B H 0.659396 -0.030391 0.447925 0.076 Uiso 1 1 calc R U . . .
H56C H 0.743678 -0.066060 0.489807 0.076 Uiso 1 1 calc R U . . .
C57 C 0.4074(3) 0.2906(3) 0.83647(18) 0.0284(9) Uani 1 1 d . . . . .
C58 C 0.3631(3) 0.3981(3) 0.8276(2) 0.0368(10) Uani 1 1 d . . . . .
C59 C 0.3801(3) 0.2620(3) 0.90110(19) 0.0346(10) Uani 1 1 d . . . . .
C61 C 0.5072(3) 0.7418(3) 0.6927(2) 0.0357(10) Uani 1 1 d . . . . .
C62 C 0.5557(4) 0.7967(3) 0.7162(2) 0.0466(12) Uani 1 1 d . . . . .
C63 C 0.4535(4) 0.7986(4) 0.6395(3) 0.0555(14) Uani 1 1 d . . . . .
C64 C 0.4377(4) 0.7289(4) 0.7443(3) 0.0580(15) Uani 1 1 d . . . . .
C65 C 0.6451(3) 0.4309(3) 0.6182(2) 0.0343(10) Uani 1 1 d . . . . .
C67 C 0.5746(4) 0.4270(4) 0.6711(2) 0.0493(13) Uani 1 1 d . . . . .
C68 C 0.7238(4) 0.3330(3) 0.6064(3) 0.0529(14) Uani 1 1 d . . . . .
C69 C 0.8245(3) 0.5255(3) 0.7321(2) 0.0350(10) Uani 1 1 d . . . . .
C70 C 0.7721(4) 0.4960(4) 0.7855(2) 0.0511(13) Uani 1 1 d . . . . .
C71 C 0.9084(4) 0.4371(3) 0.7061(3) 0.0480(13) Uani 1 1 d . . . . .
C73 C 0.7598(3) 0.6516(3) 0.53081(18) 0.0310(9) Uani 1 1 d . . . . .
C74 C 0.8331(3) 0.5536(3) 0.5110(2) 0.0407(11) Uani 1 1 d . . . . .
C75 C 0.8113(3) 0.7079(4) 0.5470(2) 0.0430(11) Uani 1 1 d . . . . .
C76 C 0.6997(3) 0.7037(3) 0.4783(2) 0.0372(10) Uani 1 1 d . . . . .
Al2 Al -0.10879(8) 0.92735(8) 0.82988(5) 0.0239(3) Uani 1 1 d . . . . .
Al1 Al 0.29325(8) 0.24061(8) 0.76084(5) 0.0277(3) Uani 1 1 d . . . . .
Al3 Al 0.68220(8) 0.58936(8) 0.64361(5) 0.0224(3) Uani 1 1 d . . . . .
F19 F -0.39335(19) 0.99079(19) 0.90558(13) 0.0513(7) Uani 1 1 d . . . . .
F20 F -0.3103(2) 1.0531(2) 0.93086(17) 0.0663(9) Uani 1 1 d . . . . .
F21 F -0.3645(2) 0.9776(2) 0.99622(14) 0.0621(8) Uani 1 1 d . . . . .
F22 F -0.3018(2) 0.8170(2) 0.86945(14) 0.0574(8) Uani 1 1 d . . . . .
F23 F -0.3259(2) 0.8031(2) 0.96454(14) 0.0570(8) Uani 1 1 d . . . . .
F24 F -0.1891(3) 0.7266(2) 0.9205(2) 0.0899(13) Uani 1 1 d . . . . .
C12 C -0.1730(4) 0.8622(4) 0.9766(2) 0.0610(15) Uani 1 1 d D U . . .
F25 F -0.1662(3) 0.9394(3) 0.99151(16) 0.0693(14) Uani 0.883(8) 1 d D U P C 9
F26 F -0.2049(4) 0.8293(4) 1.0260(2) 0.0600(14) Uani 0.883(8) 1 d D U P C 9
F27 F -0.0860(2) 0.8026(4) 0.95998(17) 0.0757(17) Uani 0.883(8) 1 d D U P C 9
F25' F -0.101(2) 0.871(3) 0.9759(14) 0.072(7) Uani 0.117(8) 1 d D U P C 10
F26' F -0.198(4) 0.852(3) 1.0355(14) 0.077(12) Uani 0.117(8) 1 d D U P C 10
F27' F -0.128(2) 0.7601(17) 0.9726(16) 0.089(9) Uani 0.117(8) 1 d D U P C 10
F28 F -0.3146(2) 0.9428(2) 0.67983(15) 0.0628(9) Uani 1 1 d . . . . .
F29 F -0.3327(2) 0.9865(2) 0.77044(14) 0.0571(8) Uani 1 1 d . . . . .
F30 F -0.2388(2) 0.8453(2) 0.74785(14) 0.0594(8) Uani 1 1 d . . . . .
F31 F -0.1605(2) 1.0942(2) 0.68040(14) 0.0568(8) Uani 1 1 d . . . . .
F32 F -0.3016(2) 1.10731(19) 0.67448(14) 0.0585(8) Uani 1 1 d . . . . .
F33 F -0.25610(18) 1.10630(17) 0.75941(12) 0.0454(7) Uani 1 1 d . . . . .
F34 F -0.1789(2) 0.9663(2) 0.60604(13) 0.0640(9) Uani 1 1 d . . . . .
F35 F -0.1173(2) 0.8302(2) 0.65295(14) 0.0581(8) Uani 1 1 d . . . . .
F36 F -0.0495(2) 0.9223(2) 0.64519(13) 0.0595(8) Uani 1 1 d . . . . .
F37 F 0.3769(2) 0.43879(19) 0.87054(13) 0.0601(8) Uani 1 1 d . . . . .
F38 F 0.3975(2) 0.42484(18) 0.77634(13) 0.0512(7) Uani 1 1 d . . . . .
F39 F 0.27081(19) 0.43253(19) 0.82358(17) 0.0622(9) Uani 1 1 d . . . . .
F40 F 0.28710(19) 0.3053(2) 0.91443(12) 0.0558(8) Uani 1 1 d . . . . .
F41 F 0.4037(2) 0.17171(18) 0.90746(12) 0.0526(7) Uani 1 1 d . . . . .
F42 F 0.4194(2) 0.2826(2) 0.94177(12) 0.0560(8) Uani 1 1 d . . . . .
C60 C 0.5160(3) 0.2508(3) 0.8257(2) 0.0361(10) Uani 1 1 d D U . . .
F43 F 0.5435(3) 0.2542(4) 0.7670(2) 0.0419(13) Uani 0.834(14) 1 d D U P D 3
F44 F 0.5567(3) 0.1631(3) 0.8445(3) 0.0470(13) Uani 0.834(14) 1 d D U P D 3
F45 F 0.5497(3) 0.2993(4) 0.8520(3) 0.0526(16) Uani 0.834(14) 1 d D U P D 3
F43' F 0.5457(18) 0.2885(19) 0.7809(11) 0.050(6) Uani 0.166(14) 1 d D U P D 4
F44' F 0.547(2) 0.1573(14) 0.8178(14) 0.058(7) Uani 0.166(14) 1 d D U P D 4
F45' F 0.5566(12) 0.251(2) 0.8764(10) 0.050(6) Uani 0.166(14) 1 d D U P D 4
F46 F 0.6319(2) 0.7869(2) 0.68099(14) 0.0555(8) Uani 1 1 d . . . . .
F47 F 0.4990(2) 0.88739(19) 0.71993(14) 0.0593(8) Uani 1 1 d . . . . .
F48 F 0.5826(2) 0.7639(2) 0.77070(14) 0.0588(8) Uani 1 1 d . . . . .
F49 F 0.5059(2) 0.8307(2) 0.60150(14) 0.0637(9) Uani 1 1 d . . . . .
F50 F 0.3730(2) 0.8721(3) 0.65615(18) 0.0832(11) Uani 1 1 d . . . . .
F51 F 0.4306(2) 0.7471(2) 0.60824(16) 0.0719(10) Uani 1 1 d . . . . .
F52 F 0.3840(2) 0.8081(3) 0.77136(16) 0.0751(10) Uani 1 1 d . . . . .
F53 F 0.3809(2) 0.7018(3) 0.72090(18) 0.0817(11) Uani 1 1 d . . . . .
F54 F 0.4818(3) 0.6646(3) 0.78378(16) 0.0769(10) Uani 1 1 d . . . . .
C66 C 0.5905(3) 0.4713(3) 0.5621(2) 0.0406(11) Uani 1 1 d D U . . .
F55 F 0.6485(2) 0.4544(3) 0.51240(14) 0.0547(10) Uani 0.907(6) 1 d D U P E 5
F56 F 0.5417(2) 0.5640(2) 0.56385(14) 0.0480(10) Uani 0.907(6) 1 d D U P E 5
F57 F 0.5293(3) 0.4365(3) 0.55667(15) 0.0470(10) Uani 0.907(6) 1 d D U P E 5
F55' F 0.627(2) 0.514(2) 0.5250(11) 0.047(7) Uani 0.093(6) 1 d D U P E 6
F56' F 0.5073(18) 0.525(2) 0.5902(16) 0.064(8) Uani 0.093(6) 1 d D U P E 6
F57' F 0.585(2) 0.399(2) 0.5378(13) 0.048(7) Uani 0.093(6) 1 d D U P E 6
F58 F 0.4949(2) 0.5064(2) 0.67354(14) 0.0597(8) Uani 1 1 d . . . . .
F59 F 0.5482(2) 0.3589(2) 0.66604(13) 0.0579(8) Uani 1 1 d . . . . .
F60 F 0.6098(3) 0.4141(3) 0.72257(14) 0.0748(11) Uani 1 1 d . . . . .
F61 F 0.7937(2) 0.3374(2) 0.5696(2) 0.0774(11) Uani 1 1 d . . . . .
F62 F 0.6946(2) 0.2787(2) 0.58129(16) 0.0642(9) Uani 1 1 d . . . . .
F63 F 0.7566(3) 0.2892(2) 0.6571(2) 0.0881(13) Uani 1 1 d . . . . .
F64 F 0.6888(2) 0.5633(2) 0.79894(15) 0.0683(9) Uani 1 1 d . . . . .
F65 F 0.7604(3) 0.4215(2) 0.77287(15) 0.0676(9) Uani 1 1 d . . . . .
F66 F 0.8193(3) 0.4711(2) 0.83382(14) 0.0697(9) Uani 1 1 d . . . . .
F67 F 0.8799(2) 0.39143(19) 0.67466(16) 0.0616(9) Uani 1 1 d . . . . .
F68 F 0.9593(2) 0.3787(2) 0.74823(16) 0.0653(9) Uani 1 1 d . . . . .
F69 F 0.9689(2) 0.4603(2) 0.66829(15) 0.0581(8) Uani 1 1 d . . . . .
C72 C 0.8643(4) 0.5898(3) 0.7525(2) 0.0432(12) Uani 1 1 d D U . . .
F70 F 0.9435(2) 0.5424(2) 0.77903(16) 0.0556(11) Uani 0.914(5) 1 d D U P F 7
F71 F 0.8857(2) 0.6383(2) 0.70663(13) 0.0435(9) Uani 0.914(5) 1 d D U P F 7
F72 F 0.8010(2) 0.6510(2) 0.78933(16) 0.0526(10) Uani 0.914(5) 1 d D U P F 7
F70' F 0.881(2) 0.570(2) 0.8131(11) 0.054(7) Uani 0.086(5) 1 d D U P F 8
F71' F 0.938(2) 0.581(3) 0.7191(15) 0.076(9) Uani 0.086(5) 1 d D U P F 8
F72' F 0.792(2) 0.6794(18) 0.7501(16) 0.064(8) Uani 0.086(5) 1 d D U P F 8
F73 F 0.7932(2) 0.51213(18) 0.48417(12) 0.0486(7) Uani 1 1 d . . . . .
F74 F 0.8706(2) 0.49871(19) 0.55820(13) 0.0524(7) Uani 1 1 d . . . . .
F75 F 0.9035(2) 0.5580(2) 0.47289(13) 0.0574(8) Uani 1 1 d . . . . .
F76 F 0.7523(2) 0.7814(2) 0.57739(12) 0.0525(7) Uani 1 1 d . . . . .
F77 F 0.8806(2) 0.6553(2) 0.58039(14) 0.0603(8) Uani 1 1 d . . . . .
F78 F 0.8491(2) 0.7394(2) 0.49879(13) 0.0584(8) Uani 1 1 d . . . . .
F79 F 0.6395(2) 0.66940(19) 0.47099(12) 0.0486(7) Uani 1 1 d . . . . .
F80 F 0.7516(2) 0.6973(2) 0.42562(11) 0.0536(7) Uani 1 1 d . . . . .
F81 F 0.6499(2) 0.79314(17) 0.48814(12) 0.0489(7) Uani 1 1 d . . . . .
O7 O 0.00528(19) 0.84607(18) 0.83860(12) 0.0301(6) Uani 1 1 d D . . . .
O8 O -0.1202(2) 1.03179(19) 0.85056(14) 0.0355(7) Uani 1 1 d D . . . .
O10 O -0.1922(2) 0.9001(2) 0.87228(14) 0.0411(7) Uani 1 1 d D . . . .
O9 O -0.1270(2) 0.92866(19) 0.75593(12) 0.0327(7) Uani 1 1 d D . . . .
O6 O 0.27137(19) 0.34862(18) 0.71040(12) 0.0295(6) Uani 1 1 d . . . . .
O5 O 0.18657(19) 0.31068(19) 0.81206(13) 0.0305(6) Uani 1 1 d . . . . .
O4 O 0.20654(19) 0.22008(19) 0.71639(12) 0.0295(6) Uani 1 1 d . . . . .
O3 O 0.30614(19) 0.12831(19) 0.80548(12) 0.0310(6) Uani 1 1 d . . . . .
O2 O 0.38648(19) 0.16769(19) 0.70034(12) 0.0297(6) Uani 1 1 d . . . . .
O1 O 0.37906(19) 0.25256(19) 0.79626(12) 0.0308(6) Uani 1 1 d . . . . .
O11 O 0.57065(19) 0.65691(19) 0.67618(13) 0.0320(6) Uani 1 1 d . . . . .
O12 O 0.6872(2) 0.48329(19) 0.63136(14) 0.0334(7) Uani 1 1 d . . . . .
O13 O 0.7682(2) 0.57292(19) 0.68835(13) 0.0340(7) Uani 1 1 d . . . . .
O14 O 0.6999(2) 0.6453(2) 0.57734(12) 0.0326(7) Uani 1 1 d . . . . .

loop_
_atom_site_aniso_label
_atom_site_aniso_U_11
_atom_site_aniso_U_22
_atom_site_aniso_U_33
_atom_site_aniso_U_23
_atom_site_aniso_U_13
_atom_site_aniso_U_12
C1 0.028(2) 0.032(2) 0.037(2) -0.0072(18) -0.0062(18) -0.0082(19)
C5 0.034(2) 0.030(2) 0.042(2) -0.0075(18) -0.0098(19) -0.0156(19)
C2 0.048(6) 0.042(6) 0.061(6) -0.014(5) -0.027(5) 0.000(5)
F1 0.031(7) 0.065(7) 0.063(8) -0.031(6) -0.024(5) 0.004(4)
F2 0.034(6) 0.041(5) 0.054(5) -0.018(4) -0.018(4) 0.013(4)
F3 0.095(6) 0.049(4) 0.047(4) 0.011(3) -0.024(4) -0.022(4)
C3 0.040(6) 0.029(5) 0.040(5) -0.009(4) -0.011(5) -0.008(4)
F4 0.041(6) 0.042(7) 0.063(7) -0.012(5) 0.003(4) -0.021(4)
F5 0.062(9) 0.038(7) 0.066(6) -0.015(5) -0.018(6) -0.004(7)
F6 0.051(4) 0.046(3) 0.045(3) -0.017(3) -0.011(3) -0.017(3)
C4 0.046(6) 0.054(7) 0.066(7) -0.017(6) -0.007(5) -0.017(5)
F7 0.046(6) 0.068(5) 0.058(6) 0.011(4) 0.008(4) -0.027(4)
F8 0.034(6) 0.095(9) 0.057(6) -0.009(7) -0.005(5) -0.013(6)
F9 0.041(4) 0.075(5) 0.105(6) -0.031(4) 0.003(4) -0.035(3)
C6 0.052(6) 0.038(5) 0.046(5) -0.011(5) -0.016(5) -0.022(5)
F10 0.029(4) 0.043(4) 0.103(7) -0.013(5) -0.022(5) -0.011(3)
F11 0.088(9) 0.052(9) 0.048(7) 0.014(6) -0.023(6) -0.047(7)
F12 0.053(5) 0.040(4) 0.070(8) -0.016(4) -0.034(5) -0.013(4)
C7 0.047(6) 0.043(5) 0.059(6) -0.013(5) -0.007(5) -0.024(5)
F13 0.081(7) 0.044(5) 0.072(6) 0.021(4) -0.047(5) -0.038(5)
F14 0.073(8) 0.155(12) 0.053(9) -0.028(8) 0.001(7) -0.064(8)
F15 0.059(7) 0.081(7) 0.065(5) 0.007(6) -0.015(6) -0.043(5)
C8 0.048(6) 0.044(5) 0.057(6) -0.017(5) -0.008(5) -0.020(4)
F16 0.038(8) 0.030(6) 0.121(10) -0.035(6) -0.024(7) -0.008(5)
F17 0.053(4) 0.036(5) 0.076(7) -0.030(5) -0.002(5) -0.017(4)
F18 0.077(7) 0.074(6) 0.050(5) -0.032(5) 0.014(5) -0.033(5)
C2' 0.034(5) 0.042(6) 0.059(7) -0.003(5) -0.017(5) -0.008(5)
F1' 0.041(8) 0.070(7) 0.051(6) 0.006(5) -0.024(5) -0.018(6)
F2' 0.058(8) 0.066(8) 0.118(12) -0.017(7) -0.052(7) 0.011(6)
F3' 0.032(3) 0.062(4) 0.077(5) -0.012(3) -0.011(3) -0.024(3)
C3' 0.033(6) 0.034(5) 0.078(8) -0.013(6) -0.008(6) -0.006(4)
F4' 0.063(5) 0.047(4) 0.079(5) 0.015(4) -0.003(4) -0.026(3)
F5' 0.045(6) 0.043(6) 0.086(9) -0.009(6) -0.025(5) -0.027(4)
F6' 0.039(6) 0.022(5) 0.090(9) -0.014(5) 0.001(6) -0.010(5)
C4' 0.041(6) 0.035(6) 0.057(7) -0.008(5) 0.001(5) 0.000(5)
F7' 0.045(4) 0.062(4) 0.045(3) -0.025(3) -0.010(3) 0.002(3)
F8' 0.047(7) 0.049(5) 0.078(9) -0.040(5) 0.021(6) -0.021(4)
F9' 0.073(8) 0.087(7) 0.063(6) -0.008(5) 0.013(6) -0.048(7)
C6' 0.060(6) 0.040(5) 0.043(6) -0.007(4) -0.019(5) -0.026(5)
F10' 0.099(9) 0.054(7) 0.049(6) 0.003(5) -0.038(6) -0.050(7)
F11' 0.078(7) 0.077(7) 0.040(4) -0.006(4) -0.008(5) -0.028(5)
F12' 0.059(7) 0.042(8) 0.069(10) -0.007(7) -0.045(6) -0.004(5)
C7' 0.065(7) 0.064(6) 0.060(6) -0.014(5) -0.007(5) -0.041(6)
F13' 0.065(7) 0.070(6) 0.066(6) -0.005(6) 0.001(6) -0.055(6)
F14' 0.044(5) 0.069(6) 0.095(7) -0.027(6) 0.004(6) -0.028(4)
F15' 0.104(10) 0.066(5) 0.036(7) -0.014(4) 0.021(6) -0.064(6)
C8' 0.070(7) 0.038(5) 0.057(7) -0.007(5) -0.029(5) -0.024(5)
F16' 0.036(9) 0.068(9) 0.090(8) -0.013(6) 0.007(6) 0.000(6)
F17' 0.082(6) 0.034(4) 0.085(8) -0.013(5) -0.040(7) -0.020(4)
F18' 0.109(9) 0.050(5) 0.085(8) 0.020(5) -0.058(6) -0.041(6)
C9 0.028(2) 0.038(2) 0.033(2) 0.0038(19) -0.0057(18) -0.010(2)
C10 0.040(3) 0.047(3) 0.044(3) -0.007(2) -0.009(2) -0.020(2)
C11 0.035(3) 0.035(3) 0.062(3) 0.005(2) -0.002(2) -0.007(2)
C13 0.031(2) 0.026(2) 0.034(2) -0.0024(17) -0.0146(18) -0.0098(18)
C14 0.045(3) 0.044(3) 0.054(3) 0.001(2) -0.019(2) -0.020(2)
C15 0.044(3) 0.036(2) 0.044(3) 0.001(2) -0.020(2) -0.015(2)
C16 0.047(3) 0.052(3) 0.045(3) -0.009(2) -0.013(2) -0.018(3)
C17 0.027(2) 0.034(2) 0.033(2) -0.0093(18) -0.0051(18) -0.009(2)
C18 0.034(2) 0.029(2) 0.028(2) -0.0080(17) -0.0042(18) -0.0098(19)
C19 0.030(2) 0.033(2) 0.031(2) -0.0047(18) -0.0067(18) -0.0068(19)
C20 0.043(3) 0.043(3) 0.037(3) 0.001(2) -0.006(2) -0.022(2)
C21 0.047(3) 0.031(2) 0.030(2) -0.0054(18) -0.004(2) -0.013(2)
C22 0.039(3) 0.029(2) 0.037(2) -0.0065(19) -0.006(2) 0.001(2)
C23 0.032(2) 0.034(2) 0.040(3) -0.0070(19) -0.0033(19) -0.009(2)
C24 0.070(4) 0.037(3) 0.056(3) 0.006(2) -0.010(3) -0.020(3)
C25 0.025(2) 0.028(2) 0.038(2) -0.0081(18) -0.0065(18) -0.0076(18)
C26 0.026(2) 0.027(2) 0.030(2) -0.0044(17) -0.0098(17) -0.0062(18)
C27 0.029(2) 0.038(2) 0.034(2) -0.0045(19) -0.0010(18) -0.011(2)
C28 0.047(3) 0.027(2) 0.046(3) -0.006(2) -0.007(2) -0.006(2)
C29 0.030(2) 0.045(3) 0.035(2) -0.008(2) -0.0052(19) -0.004(2)
C30 0.026(2) 0.042(3) 0.042(3) -0.007(2) 0.0030(19) -0.010(2)
C31 0.030(2) 0.035(2) 0.043(3) -0.011(2) -0.0023(19) -0.012(2)
C32 0.043(3) 0.053(3) 0.057(3) -0.020(3) 0.007(3) -0.001(3)
C33 0.025(2) 0.030(2) 0.037(2) -0.0077(18) 0.0002(18) -0.0063(18)
C34 0.024(2) 0.033(2) 0.031(2) -0.0116(18) 0.0037(17) -0.0104(18)
C35 0.036(3) 0.037(2) 0.041(3) -0.007(2) 0.001(2) -0.020(2)
C36 0.038(3) 0.048(3) 0.041(3) -0.001(2) -0.009(2) -0.019(2)
C37 0.039(3) 0.050(3) 0.036(3) -0.018(2) 0.005(2) -0.022(2)
C38 0.040(3) 0.038(3) 0.050(3) -0.018(2) 0.002(2) -0.019(2)
C39 0.036(3) 0.033(2) 0.043(3) -0.010(2) 0.001(2) -0.012(2)
C40 0.053(3) 0.067(4) 0.054(3) -0.017(3) -0.013(3) -0.029(3)
C41 0.027(2) 0.031(2) 0.038(2) -0.0094(18) -0.0043(18) -0.0077(19)
C42 0.035(2) 0.028(2) 0.033(2) -0.0071(18) -0.0061(18) -0.0112(19)
C43 0.035(3) 0.037(2) 0.045(3) -0.005(2) -0.005(2) -0.013(2)
C44 0.048(3) 0.043(3) 0.053(3) -0.003(2) -0.001(2) -0.022(2)
C45 0.066(4) 0.036(3) 0.052(3) 0.000(2) -0.012(3) -0.021(3)
C46 0.051(3) 0.034(3) 0.059(3) 0.000(2) -0.019(3) -0.012(2)
C47 0.036(3) 0.036(2) 0.050(3) -0.006(2) -0.013(2) -0.012(2)
C48 0.092(5) 0.046(3) 0.088(5) 0.018(3) -0.018(4) -0.027(3)
C49 0.025(2) 0.031(2) 0.039(2) -0.0064(18) -0.0101(19) -0.0097(19)
C50 0.020(2) 0.029(2) 0.026(2) -0.0047(16) -0.0061(16) -0.0064(17)
C51 0.028(2) 0.031(2) 0.031(2) -0.0027(18) -0.0007(18) -0.0106(19)
C52 0.039(3) 0.026(2) 0.039(2) -0.0064(18) -0.002(2) -0.012(2)
C53 0.031(2) 0.035(2) 0.034(2) -0.0025(18) -0.0022(18) -0.012(2)
C54 0.033(2) 0.040(2) 0.035(2) -0.0007(19) -0.0018(19) -0.019(2)
C55 0.031(2) 0.031(2) 0.040(2) -0.0028(18) -0.0075(19) -0.0155(19)
C56 0.052(3) 0.047(3) 0.044(3) -0.009(2) 0.016(2) -0.017(3)
C57 0.021(2) 0.028(2) 0.033(2) -0.0081(17) -0.0016(17) -0.0065(17)
C58 0.037(3) 0.033(2) 0.039(3) -0.007(2) -0.003(2) -0.012(2)
C59 0.034(3) 0.034(2) 0.035(2) -0.0103(19) -0.0040(19) -0.013(2)
C61 0.024(2) 0.040(2) 0.042(3) -0.011(2) 0.0029(19) -0.012(2)
C62 0.045(3) 0.037(3) 0.055(3) -0.015(2) 0.007(2) -0.017(2)
C63 0.040(3) 0.046(3) 0.066(4) -0.012(3) -0.008(3) -0.003(3)
C64 0.038(3) 0.072(4) 0.065(4) -0.018(3) 0.006(3) -0.024(3)
C65 0.038(3) 0.030(2) 0.043(3) -0.0005(19) -0.014(2) -0.020(2)
C67 0.060(4) 0.063(3) 0.047(3) 0.009(2) -0.017(3) -0.046(3)
C68 0.047(3) 0.031(3) 0.092(4) -0.007(3) -0.024(3) -0.021(2)
C69 0.038(3) 0.031(2) 0.041(3) 0.0012(19) -0.021(2) -0.015(2)
C70 0.061(4) 0.050(3) 0.050(3) 0.006(2) -0.027(3) -0.027(3)
C71 0.040(3) 0.031(2) 0.075(4) -0.003(2) -0.028(3) -0.011(2)
C73 0.030(2) 0.036(2) 0.026(2) -0.0028(17) 0.0033(17) -0.0146(19)
C74 0.036(3) 0.045(3) 0.037(3) -0.004(2) 0.001(2) -0.015(2)
C75 0.044(3) 0.056(3) 0.038(3) 0.002(2) -0.006(2) -0.030(3)
C76 0.039(3) 0.036(2) 0.037(3) -0.0022(19) -0.007(2) -0.016(2)
Al2 0.0214(6) 0.0238(6) 0.0263(6) -0.0028(5) -0.0063(5) -0.0083(5)
Al1 0.0234(6) 0.0259(6) 0.0321(7) -0.0034(5) -0.0029(5) -0.0086(5)
Al3 0.0206(6) 0.0231(6) 0.0253(6) -0.0018(5) -0.0057(5) -0.0102(5)
F19 0.0360(15) 0.0410(15) 0.0682(19) -0.0054(14) -0.0169(14) -0.0050(13)
F20 0.0545(19) 0.0479(18) 0.105(3) -0.0203(17) -0.0074(18) -0.0267(16)
F21 0.0437(18) 0.069(2) 0.061(2) -0.0173(16) 0.0049(15) -0.0123(16)
F22 0.065(2) 0.0560(18) 0.0598(19) -0.0168(15) 0.0010(16) -0.0328(16)
F23 0.0504(18) 0.0637(19) 0.0594(19) 0.0040(15) 0.0064(14) -0.0316(16)
F24 0.058(2) 0.0345(17) 0.147(4) 0.011(2) 0.014(2) -0.0027(16)
C12 0.039(3) 0.083(4) 0.051(3) 0.010(3) -0.010(3) -0.019(3)
F25 0.050(3) 0.121(4) 0.053(2) -0.005(2) -0.0177(18) -0.048(3)
F26 0.045(2) 0.091(4) 0.039(2) 0.022(2) -0.0118(19) -0.029(2)
F27 0.0241(19) 0.119(4) 0.052(2) 0.023(2) -0.0082(16) -0.006(2)
F25' 0.059(13) 0.089(14) 0.086(14) -0.015(13) -0.023(11) -0.040(12)
F26' 0.049(15) 0.090(16) 0.066(15) -0.002(13) -0.010(13) -0.005(14)
F27' 0.070(14) 0.102(15) 0.090(14) 0.002(13) -0.027(13) -0.030(13)
F28 0.067(2) 0.069(2) 0.074(2) 0.0063(16) -0.0406(17) -0.0417(18)
F29 0.0359(16) 0.068(2) 0.065(2) -0.0055(16) 0.0010(14) -0.0223(15)
F30 0.079(2) 0.0463(17) 0.069(2) 0.0070(15) -0.0187(17) -0.0414(17)
F31 0.065(2) 0.0474(17) 0.070(2) 0.0037(14) -0.0081(16) -0.0366(16)
F32 0.063(2) 0.0388(15) 0.069(2) 0.0033(14) -0.0435(16) -0.0085(14)
F33 0.0380(15) 0.0341(14) 0.0588(18) -0.0163(12) -0.0170(13) -0.0046(12)
F34 0.065(2) 0.082(2) 0.0362(16) -0.0027(15) -0.0174(14) -0.0198(18)
F35 0.063(2) 0.0433(16) 0.0638(19) -0.0233(14) -0.0159(15) -0.0121(15)
F36 0.0417(17) 0.081(2) 0.0492(18) -0.0136(16) -0.0007(13) -0.0195(16)
F37 0.090(2) 0.0390(15) 0.0566(18) -0.0099(13) -0.0255(17) -0.0256(16)
F38 0.0615(19) 0.0352(14) 0.0509(17) 0.0058(12) -0.0074(14) -0.0166(14)
F39 0.0308(16) 0.0351(15) 0.110(3) -0.0074(16) -0.0062(16) -0.0040(13)
F40 0.0346(16) 0.080(2) 0.0410(16) -0.0083(14) 0.0084(12) -0.0164(15)
F41 0.074(2) 0.0371(15) 0.0414(16) -0.0027(12) 0.0123(14) -0.0237(15)
F42 0.084(2) 0.070(2) 0.0342(15) 0.0022(13) -0.0182(14) -0.0496(18)
C60 0.029(2) 0.037(2) 0.042(3) -0.002(2) -0.006(2) -0.013(2)
F43 0.0289(19) 0.047(3) 0.042(2) 0.0051(18) 0.0046(16) -0.013(2)
F44 0.0287(19) 0.037(2) 0.060(3) 0.009(2) -0.007(2) -0.0023(15)
F45 0.0346(19) 0.063(3) 0.069(3) -0.011(3) -0.0137(19) -0.025(2)
F43' 0.026(9) 0.052(12) 0.063(12) 0.006(10) 0.004(8) -0.012(9)
F44' 0.050(11) 0.040(9) 0.057(13) 0.002(10) 0.010(11) 0.000(8)
F45' 0.032(8) 0.057(12) 0.056(10) 0.017(9) -0.015(7) -0.017(8)
F46 0.0519(18) 0.0559(18) 0.071(2) -0.0276(15) 0.0182(15) -0.0356(15)
F47 0.064(2) 0.0351(15) 0.070(2) -0.0196(14) 0.0071(16) -0.0131(15)
F48 0.064(2) 0.0610(19) 0.0542(19) -0.0134(15) -0.0126(15) -0.0250(16)
F49 0.071(2) 0.0492(18) 0.0568(19) 0.0083(14) -0.0033(16) -0.0155(17)
F50 0.049(2) 0.068(2) 0.094(3) -0.013(2) -0.0165(18) 0.0154(17)
F51 0.060(2) 0.072(2) 0.080(2) -0.0053(18) -0.0363(18) -0.0171(18)
F52 0.055(2) 0.085(2) 0.080(2) -0.038(2) 0.0330(18) -0.0291(19)
F53 0.046(2) 0.107(3) 0.108(3) -0.035(2) 0.0224(19) -0.049(2)
F54 0.077(2) 0.090(3) 0.061(2) 0.0069(19) 0.0164(19) -0.043(2)
C66 0.042(3) 0.049(3) 0.041(3) -0.004(2) -0.008(2) -0.028(2)
F55 0.058(2) 0.076(3) 0.0400(19) -0.0091(17) 0.0024(16) -0.038(2)
F56 0.0485(19) 0.0419(18) 0.053(2) 0.0077(14) -0.0227(15) -0.0161(15)
F57 0.048(2) 0.063(2) 0.0464(19) -0.0005(16) -0.0172(16) -0.0357(19)
F55' 0.053(12) 0.066(14) 0.039(12) 0.012(12) -0.032(10) -0.037(11)
F56' 0.049(13) 0.063(14) 0.083(15) 0.005(13) -0.007(12) -0.027(12)
F57' 0.052(14) 0.061(13) 0.045(13) -0.007(11) -0.020(11) -0.031(11)
F58 0.0529(19) 0.071(2) 0.067(2) -0.0182(16) 0.0046(15) -0.0373(18)
F59 0.079(2) 0.069(2) 0.0559(18) 0.0010(15) -0.0076(16) -0.0598(19)
F60 0.104(3) 0.112(3) 0.0455(18) 0.0121(18) -0.0248(18) -0.079(3)
F61 0.0398(18) 0.0469(18) 0.148(4) -0.040(2) 0.007(2) -0.0182(15)
F62 0.064(2) 0.0467(17) 0.100(3) -0.0250(17) -0.0089(18) -0.0345(16)
F63 0.107(3) 0.0321(16) 0.132(3) 0.0105(19) -0.076(3) -0.0214(18)
F64 0.057(2) 0.074(2) 0.065(2) 0.0120(17) 0.0028(16) -0.0261(19)
F65 0.086(2) 0.066(2) 0.075(2) 0.0131(17) -0.0273(19) -0.053(2)
F66 0.091(3) 0.080(2) 0.0469(18) 0.0170(16) -0.0288(17) -0.044(2)
F67 0.0534(19) 0.0401(16) 0.093(2) -0.0204(15) -0.0302(17) -0.0122(14)
F68 0.060(2) 0.0436(17) 0.086(2) 0.0096(16) -0.0441(18) -0.0095(15)
F69 0.0415(17) 0.0533(18) 0.072(2) -0.0103(15) -0.0113(15) -0.0103(15)
C72 0.050(3) 0.036(2) 0.046(3) 0.000(2) -0.023(2) -0.016(2)
F70 0.058(2) 0.0493(19) 0.070(2) 0.0008(17) -0.0384(19) -0.0256(17)
F71 0.0460(19) 0.0390(18) 0.0544(19) -0.0032(14) -0.0115(14) -0.0245(16)
F72 0.067(2) 0.0496(19) 0.049(2) -0.0197(16) -0.0081(17) -0.0274(17)
F70' 0.067(14) 0.059(13) 0.048(13) 0.008(12) -0.039(12) -0.032(12)
F71' 0.071(15) 0.068(15) 0.079(15) 0.016(14) -0.016(14) -0.023(13)
F72' 0.091(15) 0.049(13) 0.057(15) 0.004(12) -0.037(13) -0.028(12)
F73 0.0546(18) 0.0400(15) 0.0513(17) -0.0160(13) -0.0017(13) -0.0185(14)
F74 0.0412(16) 0.0469(16) 0.0543(18) 0.0003(13) -0.0095(13) -0.0048(13)
F75 0.0401(16) 0.068(2) 0.0553(18) -0.0126(15) 0.0149(14) -0.0187(15)
F76 0.068(2) 0.0591(18) 0.0470(16) -0.0172(14) 0.0024(14) -0.0423(17)
F77 0.0540(19) 0.080(2) 0.064(2) 0.0058(16) -0.0226(15) -0.0423(17)
F78 0.070(2) 0.074(2) 0.0526(18) -0.0031(15) 0.0082(15) -0.0542(18)
F79 0.0514(17) 0.0497(16) 0.0520(17) 0.0019(13) -0.0215(13) -0.0250(14)
F80 0.068(2) 0.0652(19) 0.0290(14) 0.0021(13) -0.0041(13) -0.0312(17)
F81 0.0617(19) 0.0309(14) 0.0475(16) -0.0006(12) -0.0160(14) -0.0113(13)
O7 0.0258(15) 0.0235(14) 0.0370(16) -0.0061(12) -0.0109(12) -0.0039(12)
O8 0.0309(16) 0.0282(15) 0.0499(19) -0.0096(13) -0.0127(14) -0.0109(13)
O10 0.0326(17) 0.0471(19) 0.0413(18) 0.0033(15) -0.0037(14) -0.0162(15)
O9 0.0335(16) 0.0269(15) 0.0323(16) -0.0054(12) -0.0160(13) -0.0038(13)
O6 0.0272(15) 0.0264(15) 0.0327(15) -0.0054(12) -0.0065(12) -0.0079(13)
O5 0.0235(15) 0.0301(15) 0.0351(16) -0.0064(12) -0.0024(12) -0.0082(13)
O4 0.0257(15) 0.0264(15) 0.0357(16) -0.0076(12) -0.0001(12) -0.0101(12)
O3 0.0259(15) 0.0283(15) 0.0350(16) -0.0040(12) -0.0034(12) -0.0076(13)
O2 0.0232(15) 0.0317(15) 0.0319(15) -0.0018(12) -0.0015(12) -0.0099(13)
O1 0.0254(15) 0.0339(15) 0.0330(16) -0.0048(12) -0.0053(12) -0.0113(13)
O11 0.0235(15) 0.0312(15) 0.0416(17) -0.0078(13) 0.0017(12) -0.0121(13)
O12 0.0300(16) 0.0272(15) 0.0520(19) -0.0057(13) -0.0111(13) -0.0177(13)
O13 0.0351(17) 0.0321(15) 0.0358(16) -0.0017(13) -0.0176(13) -0.0115(13)
O14 0.0340(16) 0.0336(16) 0.0297(15) -0.0014(12) 0.0000(12) -0.0149(14)

loop_
_atom_type_symbol
_atom_type_description
_atom_type_scat_dispersion_real
_atom_type_scat_dispersion_imag
_atom_type_scat_source
C C 0.0033 0.0016 'International Tables Vol C Tables 4.2.6.8 and 6.1.1.4'
H H 0.0000 0.0000 'International Tables Vol C Tables 4.2.6.8 and 6.1.1.4'
Al Al 0.0645 0.0514 'International Tables Vol C Tables 4.2.6.8 and 6.1.1.4'
F F 0.0171 0.0103 'International Tables Vol C Tables 4.2.6.8 and 6.1.1.4'
O O 0.0106 0.0060 'International Tables Vol C Tables 4.2.6.8 and 6.1.1.4'

loop_
_geom_angle_atom_site_label_1
_geom_angle_atom_site_label_2
_geom_angle_atom_site_label_3
_geom_angle
_geom_angle_site_symmetry_1
_geom_angle_site_symmetry_3
_geom_angle_publ_flag
O7 C1 C4 107.9(6) . . ?
O7 C1 C2 109.3(5) . . ?
C4 C1 C2 113.7(7) . . ?
O7 C1 C3' 110.3(5) . . ?
O7 C1 C4' 112.5(5) . . ?
C3' C1 C4' 109.7(6) . . ?
O7 C1 C2' 107.6(5) . . ?
C3' C1 C2' 109.3(6) . . ?
C4' C1 C2' 107.3(6) . . ?
O7 C1 C3 110.3(5) . . ?
C4 C1 C3 108.0(6) . . ?
C2 C1 C3 107.6(6) . . ?
O8 C5 C6' 109.7(5) . . ?
O8 C5 C8' 107.6(5) . . ?
C6' C5 C8' 111.5(5) . . ?
O8 C5 C7 111.6(5) . . ?
O8 C5 C6 110.3(5) . . ?
C7 C5 C6 109.5(6) . . ?
O8 C5 C7' 110.0(5) . . ?
C6' C5 C7' 108.4(6) . . ?
C8' C5 C7' 109.7(6) . . ?
O8 C5 C8 107.9(5) . . ?
C7 C5 C8 109.8(6) . . ?
C6 C5 C8 107.8(5) . . ?
F3 C2 F1 107.3(12) . . ?
F3 C2 F2 109.4(10) . . ?
F1 C2 F2 105.4(14) . . ?
F3 C2 C1 114.2(8) . . ?
F1 C2 C1 112.0(13) . . ?
F2 C2 C1 108.1(11) . . ?
F6 C3 F4 108.6(10) . . ?
F6 C3 F5 108.1(11) . . ?
F4 C3 F5 109.9(14) . . ?
F6 C3 C1 111.7(7) . . ?
F4 C3 C1 110.3(11) . . ?
F5 C3 C1 108.3(15) . . ?
F9 C4 F7 107.3(11) . . ?
F9 C4 F8 107.3(12) . . ?
F7 C4 F8 105.1(13) . . ?
F9 C4 C1 109.8(9) . . ?
F7 C4 C1 112.2(10) . . ?
F8 C4 C1 114.8(15) . . ?
F12 C6 F10 106.3(10) . . ?
F12 C6 F11 109.0(13) . . ?
F10 C6 F11 109.3(11) . . ?
F12 C6 C5 112.3(10) . . ?
F10 C6 C5 110.7(8) . . ?
F11 C6 C5 109.2(12) . . ?
F14 C7 F15 109.9(13) . . ?
F14 C7 F13 104.0(11) . . ?
F15 C7 F13 106.5(10) . . ?
F14 C7 C5 112.4(12) . . ?
F15 C7 C5 113.0(12) . . ?
F13 C7 C5 110.5(9) . . ?
F18 C8 F16 111.1(11) . . ?
F18 C8 F17 107.6(9) . . ?
F16 C8 F17 106.4(10) . . ?
F18 C8 C5 110.8(8) . . ?
F16 C8 C5 108.3(9) . . ?
F17 C8 C5 112.6(8) . . ?
F3' C2' F2' 107.5(12) . . ?
F3' C2' F1' 108.6(11) . . ?
F2' C2' F1' 106.1(13) . . ?
F3' C2' C1 111.8(8) . . ?
F2' C2' C1 113.7(14) . . ?
F1' C2' C1 108.9(12) . . ?
F5' C3' F6' 107.1(13) . . ?
F5' C3' F4' 106.9(10) . . ?
F6' C3' F4' 106.5(11) . . ?
F5' C3' C1 109.4(11) . . ?
F6' C3' C1 116.9(14) . . ?
F4' C3' C1 109.6(8) . . ?
F9' C4' F8' 108.1(12) . . ?
F9' C4' F7' 108.7(9) . . ?
F8' C4' F7' 108.5(10) . . ?
F9' C4' C1 112.5(10) . . ?
F8' C4' C1 111.0(13) . . ?
F7' C4' C1 108.0(8) . . ?
F11' C6' F12' 109.9(11) . . ?
F11' C6' F10' 104.6(10) . . ?
F12' C6' F10' 107.0(11) . . ?
F11' C6' C5 110.8(8) . . ?
F12' C6' C5 111.0(11) . . ?
F10' C6' C5 113.3(10) . . ?
F15' C7' F14' 105.7(11) . . ?
F15' C7' F13' 110.7(12) . . ?
F14' C7' F13' 105.5(10) . . ?
F15' C7' C5 110.8(10) . . ?
F14' C7' C5 111.3(9) . . ?
F13' C7' C5 112.6(10) . . ?
F18' C8' F17' 105.5(10) . . ?
F18' C8' F16' 110.1(12) . . ?
F17' C8' F16' 108.0(11) . . ?
F18' C8' C5 113.2(9) . . ?
F17' C8' C5 111.4(9) . . ?
F16' C8' C5 108.5(11) . . ?
O10 C9 C12 112.2(4) . . ?
O10 C9 C11 106.5(4) . . ?
C12 C9 C11 109.9(4) . . ?
O10 C9 C10 109.8(4) . . ?
C12 C9 C10 109.3(4) . . ?
C11 C9 C10 109.1(3) . . ?
F20 C10 F21 108.0(4) . . ?
F20 C10 F19 106.6(4) . . ?
F21 C10 F19 106.2(4) . . ?
F20 C10 C9 111.6(4) . . ?
F21 C10 C9 113.0(4) . . ?
F19 C10 C9 111.1(4) . . ?
F22 C11 F24 107.6(5) . . ?
F22 C11 F23 107.6(4) . . ?
F24 C11 F23 105.9(4) . . ?
F22 C11 C9 112.9(4) . . ?
F24 C11 C9 110.2(4) . . ?
F23 C11 C9 112.2(4) . . ?
O9 C13 C15 109.7(3) . . ?
O9 C13 C14 111.8(3) . . ?
C15 C13 C14 109.8(4) . . ?
O9 C13 C16 107.5(3) . . ?
C15 C13 C16 109.4(4) . . ?
C14 C13 C16 108.6(3) . . ?
F28 C14 F29 109.3(4) . . ?
F28 C14 F30 106.9(4) . . ?
F29 C14 F30 108.1(4) . . ?
F28 C14 C13 111.6(4) . . ?
F29 C14 C13 110.6(4) . . ?
F30 C14 C13 110.2(4) . . ?
F33 C15 F31 108.3(4) . . ?
F33 C15 F32 106.2(4) . . ?
F31 C15 F32 108.9(4) . . ?
F33 C15 C13 110.7(4) . . ?
F31 C15 C13 110.7(4) . . ?
F32 C15 C13 111.8(3) . . ?
F36 C16 F35 108.1(4) . . ?
F36 C16 F34 106.3(4) . . ?
F35 C16 F34 108.9(4) . . ?
F36 C16 C13 111.2(4) . . ?
F35 C16 C13 110.6(4) . . ?
F34 C16 C13 111.6(4) . . ?
O6 C17 C18 123.8(4) . . ?
O6 C17 H17 118.1 . . ?
C18 C17 H17 118.1 . . ?
C23 C18 C19 119.5(4) . . ?
C23 C18 C17 119.2(4) . . ?
C19 C18 C17 121.3(4) . . ?
C20 C19 C18 119.5(4) . . ?
C20 C19 H19 120.3 . . ?
C18 C19 H19 120.3 . . ?
C19 C20 C21 121.5(4) . . ?
C19 C20 H20 119.3 . . ?
C21 C20 H20 119.3 . . ?
C20 C21 C22 118.8(4) . . ?
C20 C21 C24 120.5(4) . . ?
C22 C21 C24 120.7(4) . . ?
C23 C22 C21 120.8(4) . . ?
C23 C22 H22 119.6 . . ?
C21 C22 H22 119.6 . . ?
C22 C23 C18 119.9(4) . . ?
C22 C23 H23 120.0 . . ?
C18 C23 H23 120.0 . . ?
C21 C24 H24A 109.5 . . ?
C21 C24 H24B 109.5 . . ?
H24A C24 H24B 109.5 . . ?
C21 C24 H24C 109.5 . . ?
H24A C24 H24C 109.5 . . ?
H24B C24 H24C 109.5 . . ?
O5 C25 C26 124.8(4) . . ?
O5 C25 H25 117.6 . . ?
C26 C25 H25 117.6 . . ?
C31 C26 C27 120.1(4) . . ?
C31 C26 C25 118.1(4) . . ?
C27 C26 C25 121.8(4) . . ?
C28 C27 C26 119.3(4) . . ?
C28 C27 H27 120.3 . . ?
C26 C27 H27 120.3 . . ?
C27 C28 C29 121.4(4) . . ?
C27 C28 H28 119.3 . . ?
C29 C28 H28 119.3 . . ?
C30 C29 C28 117.8(4) . . ?
C30 C29 C32 121.1(5) . . ?
C28 C29 C32 121.1(5) . . ?
C31 C30 C29 120.7(4) . . ?
C31 C30 H30 119.6 . . ?
C29 C30 H30 119.6 . . ?
C30 C31 C26 120.7(4) . . ?
C30 C31 H31 119.7 . . ?
C26 C31 H31 119.7 . . ?
C29 C32 H32A 109.5 . . ?
C29 C32 H32B 109.5 . . ?
H32A C32 H32B 109.5 . . ?
C29 C32 H32C 109.5 . . ?
H32A C32 H32C 109.5 . . ?
H32B C32 H32C 109.5 . . ?
O4 C33 C34 124.9(4) . . ?
O4 C33 H33 117.6 . . ?
C34 C33 H33 117.6 . . ?
C39 C34 C35 119.9(4) . . ?
C39 C34 C33 118.6(4) . . ?
C35 C34 C33 121.5(4) . . ?
C36 C35 C34 119.1(4) . . ?
C36 C35 H35 120.5 . . ?
C34 C35 H35 120.5 . . ?
C35 C36 C37 120.7(4) . . ?
C35 C36 H36 119.6 . . ?
C37 C36 H36 119.6 . . ?
C38 C37 C36 119.6(4) . . ?
C38 C37 C40 121.4(4) . . ?
C36 C37 C40 119.0(5) . . ?
C37 C38 C39 120.8(4) . . ?
C37 C38 H38 119.6 . . ?
C39 C38 H38 119.6 . . ?
C38 C39 C34 119.9(4) . . ?
C38 C39 H39 120.1 . . ?
C34 C39 H39 120.1 . . ?
C37 C40 H40A 109.5 . . ?
C37 C40 H40B 109.5 . . ?
H40A C40 H40B 109.5 . . ?
C37 C40 H40C 109.5 . . ?
H40A C40 H40C 109.5 . . ?
H40B C40 H40C 109.5 . . ?
O3 C41 C42 124.0(4) . . ?
O3 C41 H41 118.0 . . ?
C42 C41 H41 118.0 . . ?
C47 C42 C41 118.9(4) . . ?
C47 C42 C43 119.4(4) . . ?
C41 C42 C43 121.7(4) . . ?
C44 C43 C42 119.3(4) . . ?
C44 C43 H43 120.4 . . ?
C42 C43 H43 120.4 . . ?
C43 C44 C45 121.6(5) . . ?
C43 C44 H44 119.2 . . ?
C45 C44 H44 119.2 . . ?
C46 C45 C44 118.5(5) . . ?
C46 C45 C48 121.1(5) . . ?
C44 C45 C48 120.5(5) . . ?
C47 C46 C45 121.4(5) . . ?
C47 C46 H46 119.3 . . ?
C45 C46 H46 119.3 . . ?
C46 C47 C42 119.9(5) . . ?
C46 C47 H47 120.0 . . ?
C42 C47 H47 120.0 . . ?
C45 C48 H48A 109.5 . . ?
C45 C48 H48B 109.5 . . ?
H48A C48 H48B 109.5 . . ?
C45 C48 H48C 109.5 . . ?
H48A C48 H48C 109.5 . . ?
H48B C48 H48C 109.5 . . ?
O2 C49 C50 124.0(4) . . ?
O2 C49 H49 118.0 . . ?
C50 C49 H49 118.0 . . ?
C55 C50 C51 119.4(4) . . ?
C55 C50 C49 118.2(4) . . ?
C51 C50 C49 122.4(4) . . ?
C52 C51 C50 120.1(4) . . ?
C52 C51 H51 120.0 . . ?
C50 C51 H51 120.0 . . ?
C51 C52 C53 120.4(4) . . ?
C51 C52 H52 119.8 . . ?
C53 C52 H52 119.8 . . ?
C54 C53 C52 119.3(4) . . ?
C54 C53 C56 120.9(4) . . ?
C52 C53 C56 119.8(4) . . ?
C55 C54 C53 121.3(4) . . ?
C55 C54 H54 119.3 . . ?
C53 C54 H54 119.3 . . ?
C54 C55 C50 119.5(4) . . ?
C54 C55 H55 120.2 . . ?
C50 C55 H55 120.2 . . ?
C53 C56 H56A 109.5 . . ?
C53 C56 H56B 109.5 . . ?
H56A C56 H56B 109.5 . . ?
C53 C56 H56C 109.5 . . ?
H56A C56 H56C 109.5 . . ?
H56B C56 H56C 109.5 . . ?
O1 C57 C58 110.9(3) . . ?
O1 C57 C60 107.0(3) . . ?
C58 C57 C60 109.9(3) . . ?
O1 C57 C59 110.3(3) . . ?
C58 C57 C59 109.9(3) . . ?
C60 C57 C59 108.9(3) . . ?
F37 C58 F38 107.6(4) . . ?
F37 C58 F39 108.5(4) . . ?
F38 C58 F39 104.9(4) . . ?
F37 C58 C57 113.2(4) . . ?
F38 C58 C57 111.2(4) . . ?
F39 C58 C57 111.0(4) . . ?
F42 C59 F41 107.6(4) . . ?
F42 C59 F40 107.1(3) . . ?
F41 C59 F40 106.7(4) . . ?
F42 C59 C57 113.3(4) . . ?
F41 C59 C57 111.5(3) . . ?
F40 C59 C57 110.3(3) . . ?
O11 C61 C63 110.4(4) . . ?
O11 C61 C64 108.0(4) . . ?
C63 C61 C64 110.4(4) . . ?
O11 C61 C62 111.3(4) . . ?
C63 C61 C62 108.3(4) . . ?
C64 C61 C62 108.5(4) . . ?
F46 C62 F48 107.1(4) . . ?
F46 C62 F47 108.7(4) . . ?
F48 C62 F47 107.1(4) . . ?
F46 C62 C61 110.2(4) . . ?
F48 C62 C61 111.0(4) . . ?
F47 C62 C61 112.6(4) . . ?
F51 C63 F49 106.5(5) . . ?
F51 C63 F50 106.7(4) . . ?
F49 C63 F50 107.5(5) . . ?
F51 C63 C61 111.4(4) . . ?
F49 C63 C61 111.5(4) . . ?
F50 C63 C61 112.9(5) . . ?
F54 C64 F52 109.2(5) . . ?
F54 C64 F53 107.4(5) . . ?
F52 C64 F53 108.0(4) . . ?
F54 C64 C61 111.7(4) . . ?
F52 C64 C61 111.9(5) . . ?
F53 C64 C61 108.4(5) . . ?
O12 C65 C68 106.8(3) . . ?
O12 C65 C67 109.9(4) . . ?
C68 C65 C67 110.8(4) . . ?
O12 C65 C66 111.7(3) . . ?
C68 C65 C66 109.5(4) . . ?
C67 C65 C66 108.1(4) . . ?
F60 C67 F58 107.1(5) . . ?
F60 C67 F59 108.8(4) . . ?
F58 C67 F59 105.9(4) . . ?
F60 C67 C65 111.7(4) . . ?
F58 C67 C65 111.6(4) . . ?
F59 C67 C65 111.5(4) . . ?
F61 C68 F63 109.1(4) . . ?
F61 C68 F62 106.5(5) . . ?
F63 C68 F62 106.6(4) . . ?
F61 C68 C65 111.1(4) . . ?
F63 C68 C65 110.3(5) . . ?
F62 C68 C65 113.1(4) . . ?
O13 C69 C70 112.5(4) . . ?
O13 C69 C72 107.6(3) . . ?
C70 C69 C72 109.8(4) . . ?
O13 C69 C71 109.1(4) . . ?
C70 C69 C71 109.1(4) . . ?
C72 C69 C71 108.5(4) . . ?
F64 C70 F66 108.5(5) . . ?
F64 C70 F65 108.1(4) . . ?
F66 C70 F65 106.6(4) . . ?
F64 C70 C69 110.9(4) . . ?
F66 C70 C69 112.3(4) . . ?
F65 C70 C69 110.3(4) . . ?
F67 C71 F68 108.9(4) . . ?
F67 C71 F69 105.8(5) . . ?
F68 C71 F69 106.0(4) . . ?
F67 C71 C69 111.8(4) . . ?
F68 C71 C69 112.9(4) . . ?
F69 C71 C69 111.0(4) . . ?
O14 C73 C75 110.5(3) . . ?
O14 C73 C76 107.0(3) . . ?
C75 C73 C76 109.2(3) . . ?
O14 C73 C74 111.4(3) . . ?
C75 C73 C74 109.9(4) . . ?
C76 C73 C74 108.8(3) . . ?
F73 C74 F74 107.3(4) . . ?
F73 C74 F75 107.6(4) . . ?
F74 C74 F75 108.0(4) . . ?
F73 C74 C73 111.1(4) . . ?
F74 C74 C73 110.7(4) . . ?
F75 C74 C73 111.9(4) . . ?
F77 C75 F76 108.3(4) . . ?
F77 C75 F78 107.4(4) . . ?
F76 C75 F78 107.2(4) . . ?
F77 C75 C73 110.5(4) . . ?
F76 C75 C73 110.8(4) . . ?
F78 C75 C73 112.5(4) . . ?
F81 C76 F79 107.3(4) . . ?
F81 C76 F80 107.7(4) . . ?
F79 C76 F80 106.0(4) . . ?
F81 C76 C73 111.0(3) . . ?
F79 C76 C73 111.4(4) . . ?
F80 C76 C73 113.1(4) . . ?
O8 Al2 O10 108.66(16) . . ?
O8 Al2 O7 107.76(14) . . ?
O10 Al2 O7 113.37(15) . . ?
O8 Al2 O9 113.36(15) . . ?
O10 Al2 O9 106.72(16) . . ?
O7 Al2 O9 107.10(14) . . ?
O1 Al1 O5 98.61(13) . . ?
O1 Al1 O6 92.95(13) . . ?
O5 Al1 O6 89.62(13) . . ?
O1 Al1 O3 94.12(13) . . ?
O5 Al1 O3 90.72(13) . . ?
O6 Al1 O3 172.78(13) . . ?
O1 Al1 O2 91.44(13) . . ?
O5 Al1 O2 169.91(13) . . ?
O6 Al1 O2 88.97(13) . . ?
O3 Al1 O2 89.43(13) . . ?
O1 Al1 O4 174.91(14) . . ?
O5 Al1 O4 86.48(12) . . ?
O6 Al1 O4 87.32(12) . . ?
O3 Al1 O4 85.50(12) . . ?
O2 Al1 O4 83.48(12) . . ?
O12 Al3 O13 109.02(14) . . ?
O12 Al3 O14 110.88(15) . . ?
O13 Al3 O14 108.95(15) . . ?
O12 Al3 O11 107.87(14) . . ?
O13 Al3 O11 112.09(15) . . ?
O14 Al3 O11 108.04(15) . . ?
F27 C12 F26 109.7(5) . . ?
F25' C12 F26' 103(2) . . ?
F27 C12 F25 105.3(5) . . ?
F26 C12 F25 106.6(5) . . ?
F25' C12 F27' 97.0(19) . . ?
F26' C12 F27' 90.0(17) . . ?
F25' C12 C9 126.9(16) . . ?
F27 C12 C9 111.6(5) . . ?
F26 C12 C9 113.5(5) . . ?
F26' C12 C9 127(2) . . ?
F25 C12 C9 109.6(4) . . ?
F27' C12 C9 98.7(14) . . ?
F44 C60 F45 109.0(4) . . ?
F44 C60 F43 106.7(4) . . ?
F45 C60 F43 106.5(4) . . ?
F43' C60 F44' 110.1(13) . . ?
F43' C60 F45' 110.6(12) . . ?
F44' C60 F45' 103.4(11) . . ?
F43' C60 C57 114.3(12) . . ?
F44 C60 C57 111.6(4) . . ?
F45 C60 C57 112.2(4) . . ?
F43 C60 C57 110.6(4) . . ?
F44' C60 C57 105.4(14) . . ?
F45' C60 C57 112.3(8) . . ?
F55' C66 F56' 115.4(15) . . ?
F55 C66 F57 107.1(4) . . ?
F55 C66 F56 107.0(4) . . ?
F57 C66 F56 107.3(4) . . ?
F55' C66 F57' 112.7(15) . . ?
F56' C66 F57' 110.2(14) . . ?
F55' C66 C65 112.6(12) . . ?
F55 C66 C65 111.4(4) . . ?
F56' C66 C65 97.5(16) . . ?
F57 C66 C65 113.1(4) . . ?
F56 C66 C65 110.6(4) . . ?
F57' C66 C65 107.3(14) . . ?
F72 C72 F71 106.8(4) . . ?
F72 C72 F70 109.1(4) . . ?
F71 C72 F70 105.8(4) . . ?
F71' C72 F72' 113.5(17) . . ?
F71' C72 F70' 112.2(17) . . ?
F72' C72 F70' 105.1(15) . . ?
F71' C72 C69 110(2) . . ?
F72 C72 C69 110.4(4) . . ?
F71 C72 C69 111.8(4) . . ?
F70 C72 C69 112.7(4) . . ?
F72' C72 C69 105.9(16) . . ?
F70' C72 C69 110.4(14) . . ?
C1 O7 Al2 147.3(3) . . ?
C5 O8 Al2 152.4(3) . . ?
C9 O10 Al2 151.5(3) . . ?
C13 O9 Al2 147.6(3) . . ?
C17 O6 Al1 134.7(3) . . ?
C25 O5 Al1 133.1(3) . . ?
C33 O4 Al1 129.4(3) . . ?
C41 O3 Al1 130.4(3) . . ?
C49 O2 Al1 126.0(3) . . ?
C57 O1 Al1 153.1(3) . . ?
C61 O11 Al3 147.3(3) . . ?
C65 O12 Al3 150.4(3) . . ?
C69 O13 Al3 151.9(3) . . ?
C73 O14 Al3 148.6(3) . . ?

loop_
_geom_bond_atom_site_label_1
_geom_bond_atom_site_label_2
_geom_bond_distance
_geom_bond_site_symmetry_2
_geom_bond_publ_flag
C1 O7 1.348(5) . ?
C1 C4 1.514(12) . ?
C1 C2 1.520(10) . ?
C1 C3' 1.523(10) . ?
C1 C4' 1.548(11) . ?
C1 C2' 1.577(10) . ?
C1 C3 1.616(9) . ?
C5 O8 1.344(5) . ?
C5 C6' 1.529(9) . ?
C5 C8' 1.535(9) . ?
C5 C7 1.539(10) . ?
C5 C6 1.559(10) . ?
C5 C7' 1.565(10) . ?
C5 C8 1.569(9) . ?
C2 F3 1.304(14) . ?
C2 F1 1.335(18) . ?
C2 F2 1.386(16) . ?
C3 F6 1.308(11) . ?
C3 F4 1.311(17) . ?
C3 F5 1.315(17) . ?
C4 F9 1.315(13) . ?
C4 F7 1.321(16) . ?
C4 F8 1.324(18) . ?
C6 F12 1.323(16) . ?
C6 F10 1.330(14) . ?
C6 F11 1.334(16) . ?
C7 F14 1.287(17) . ?
C7 F15 1.302(16) . ?
C7 F13 1.327(14) . ?
C8 F18 1.321(14) . ?
C8 F16 1.340(16) . ?
C8 F17 1.344(14) . ?
C2' F3' 1.333(11) . ?
C2' F2' 1.339(16) . ?
C2' F1' 1.343(16) . ?
C3' F5' 1.340(15) . ?
C3' F6' 1.341(15) . ?
C3' F4' 1.375(13) . ?
C4' F9' 1.324(14) . ?
C4' F8' 1.348(15) . ?
C4' F7' 1.350(12) . ?
C6' F11' 1.329(13) . ?
C6' F12' 1.338(14) . ?
C6' F10' 1.342(14) . ?
C7' F15' 1.305(14) . ?
C7' F14' 1.338(14) . ?
C7' F13' 1.343(14) . ?
C8' F18' 1.320(13) . ?
C8' F17' 1.341(13) . ?
C8' F16' 1.352(15) . ?
C9 O10 1.359(5) . ?
C9 C12 1.530(6) . ?
C9 C11 1.544(6) . ?
C9 C10 1.552(6) . ?
C10 F20 1.322(6) . ?
C10 F21 1.328(6) . ?
C10 F19 1.330(5) . ?
C11 F22 1.309(6) . ?
C11 F24 1.334(6) . ?
C11 F23 1.342(6) . ?
C13 O9 1.355(4) . ?
C13 C15 1.544(6) . ?
C13 C14 1.549(6) . ?
C13 C16 1.562(6) . ?
C14 F28 1.331(5) . ?
C14 F29 1.334(6) . ?
C14 F30 1.335(6) . ?
C15 F33 1.324(5) . ?
C15 F31 1.333(6) . ?
C15 F32 1.344(5) . ?
C16 F36 1.329(6) . ?
C16 F35 1.335(6) . ?
C16 F34 1.344(6) . ?
C17 O6 1.236(5) . ?
C17 C18 1.431(6) . ?
C17 H17 0.9500 . ?
C18 C23 1.392(6) . ?
C18 C19 1.402(6) . ?
C19 C20 1.369(6) . ?
C19 H19 0.9500 . ?
C20 C21 1.384(6) . ?
C20 H20 0.9500 . ?
C21 C22 1.388(7) . ?
C21 C24 1.506(7) . ?
C22 C23 1.377(7) . ?
C22 H22 0.9500 . ?
C23 H23 0.9500 . ?
C24 H24A 0.9800 . ?
C24 H24B 0.9800 . ?
C24 H24C 0.9800 . ?
C25 O5 1.233(5) . ?
C25 C26 1.429(6) . ?
C25 H25 0.9500 . ?
C26 C31 1.378(6) . ?
C26 C27 1.383(6) . ?
C27 C28 1.373(6) . ?
C27 H27 0.9500 . ?
C28 C29 1.405(7) . ?
C28 H28 0.9500 . ?
C29 C30 1.391(7) . ?
C29 C32 1.485(7) . ?
C30 C31 1.367(6) . ?
C30 H30 0.9500 . ?
C31 H31 0.9500 . ?
C32 H32A 0.9800 . ?
C32 H32B 0.9800 . ?
C32 H32C 0.9800 . ?
C33 O4 1.242(5) . ?
C33 C34 1.435(6) . ?
C33 H33 0.9500 . ?
C34 C39 1.393(6) . ?
C34 C35 1.404(6) . ?
C35 C36 1.378(6) . ?
C35 H35 0.9500 . ?
C36 C37 1.397(7) . ?
C36 H36 0.9500 . ?
C37 C38 1.370(7) . ?
C37 C40 1.513(6) . ?
C38 C39 1.377(6) . ?
C38 H38 0.9500 . ?
C39 H39 0.9500 . ?
C40 H40A 0.9800 . ?
C40 H40B 0.9800 . ?
C40 H40C 0.9800 . ?
C41 O3 1.254(5) . ?
C41 C42 1.409(6) . ?
C41 H41 0.9500 . ?
C42 C47 1.395(6) . ?
C42 C43 1.410(6) . ?
C43 C44 1.373(7) . ?
C43 H43 0.9500 . ?
C44 C45 1.394(7) . ?
C44 H44 0.9500 . ?
C45 C46 1.386(8) . ?
C45 C48 1.492(7) . ?
C46 C47 1.375(7) . ?
C46 H46 0.9500 . ?
C47 H47 0.9500 . ?
C48 H48A 0.9800 . ?
C48 H48B 0.9800 . ?
C48 H48C 0.9800 . ?
C49 O2 1.243(5) . ?
C49 C50 1.428(6) . ?
C49 H49 0.9500 . ?
C50 C55 1.395(6) . ?
C50 C51 1.408(6) . ?
C51 C52 1.363(6) . ?
C51 H51 0.9500 . ?
C52 C53 1.400(6) . ?
C52 H52 0.9500 . ?
C53 C54 1.375(6) . ?
C53 C56 1.507(6) . ?
C54 C55 1.375(6) . ?
C54 H54 0.9500 . ?
C55 H55 0.9500 . ?
C56 H56A 0.9800 . ?
C56 H56B 0.9800 . ?
C56 H56C 0.9800 . ?
C57 O1 1.363(5) . ?
C57 C58 1.547(6) . ?
C57 C60 1.548(6) . ?
C57 C59 1.550(6) . ?
C58 F37 1.312(5) . ?
C58 F38 1.328(5) . ?
C58 F39 1.332(5) . ?
C59 F42 1.316(5) . ?
C59 F41 1.320(5) . ?
C59 F40 1.334(5) . ?
C61 O11 1.342(5) . ?
C61 C63 1.537(7) . ?
C61 C64 1.560(7) . ?
C61 C62 1.563(7) . ?
C62 F46 1.316(6) . ?
C62 F48 1.335(6) . ?
C62 F47 1.335(6) . ?
C63 F51 1.327(6) . ?
C63 F49 1.337(7) . ?
C63 F50 1.344(6) . ?
C64 F54 1.300(7) . ?
C64 F52 1.335(6) . ?
C64 F53 1.340(6) . ?
C65 O12 1.354(5) . ?
C65 C68 1.538(7) . ?
C65 C67 1.544(7) . ?
C65 C66 1.550(6) . ?
C67 F60 1.313(6) . ?
C67 F58 1.343(6) . ?
C67 F59 1.347(5) . ?
C68 F61 1.321(7) . ?
C68 F63 1.321(7) . ?
C68 F62 1.346(5) . ?
C69 O13 1.353(5) . ?
C69 C70 1.529(7) . ?
C69 C72 1.554(6) . ?
C69 C71 1.559(7) . ?
C70 F64 1.310(6) . ?
C70 F66 1.332(6) . ?
C70 F65 1.347(6) . ?
C71 F67 1.312(5) . ?
C71 F68 1.337(6) . ?
C71 F69 1.351(6) . ?
C73 O14 1.350(5) . ?
C73 C75 1.551(6) . ?
C73 C76 1.553(6) . ?
C73 C74 1.555(6) . ?
C74 F73 1.327(5) . ?
C74 F74 1.333(5) . ?
C74 F75 1.343(5) . ?
C75 F77 1.326(6) . ?
C75 F76 1.327(6) . ?
C75 F78 1.336(5) . ?
C76 F81 1.323(5) . ?
C76 F79 1.327(5) . ?
C76 F80 1.342(5) . ?
Al2 O8 1.707(3) . ?
Al2 O10 1.718(3) . ?
Al2 O7 1.727(3) . ?
Al2 O9 1.730(3) . ?
Al1 O1 1.754(3) . ?
Al1 O5 1.885(3) . ?
Al1 O6 1.892(3) . ?
Al1 O3 1.910(3) . ?
Al1 O2 1.925(3) . ?
Al1 O4 1.959(3) . ?
Al3 O12 1.713(3) . ?
Al3 O13 1.716(3) . ?
Al3 O14 1.720(3) . ?
Al3 O11 1.729(3) . ?
C12 F25' 1.21(2) . ?
C12 F27 1.319(7) . ?
C12 F26 1.320(7) . ?
C12 F26' 1.35(3) . ?
C12 F25 1.364(7) . ?
C12 F27' 1.47(2) . ?
C60 F43' 1.269(19) . ?
C60 F44 1.312(6) . ?
C60 F45 1.335(6) . ?
C60 F43 1.345(6) . ?
C60 F44' 1.376(19) . ?
C60 F45' 1.389(17) . ?
C66 F55' 1.28(2) . ?
C66 F55 1.325(6) . ?
C66 F56' 1.33(2) . ?
C66 F57 1.337(5) . ?
C66 F56 1.340(6) . ?
C66 F57' 1.36(2) . ?
C72 F71' 1.27(2) . ?
C72 F72 1.322(6) . ?
C72 F71 1.328(6) . ?
C72 F70 1.336(5) . ?
C72 F72' 1.39(2) . ?
C72 F70' 1.41(2) . ?

loop_
_geom_torsion_atom_site_label_1
_geom_torsion_atom_site_label_2
_geom_torsion_atom_site_label_3
_geom_torsion_atom_site_label_4
_geom_torsion
_geom_torsion_site_symmetry_1
_geom_torsion_site_symmetry_2
_geom_torsion_site_symmetry_3
_geom_torsion_site_symmetry_4
_geom_torsion_publ_flag
O7 C1 C2 F3 79.1(9) . . . . ?
C4 C1 C2 F3 -160.2(8) . . . . ?
C3 C1 C2 F3 -40.6(10) . . . . ?
O7 C1 C2 F1 -43.1(13) . . . . ?
C4 C1 C2 F1 77.5(13) . . . . ?
C3 C1 C2 F1 -162.9(11) . . . . ?
O7 C1 C2 F2 -158.9(10) . . . . ?
C4 C1 C2 F2 -38.2(13) . . . . ?
C3 C1 C2 F2 81.4(12) . . . . ?
O7 C1 C3 F6 77.1(8) . . . . ?
C4 C1 C3 F6 -40.5(10) . . . . ?
C2 C1 C3 F6 -163.7(8) . . . . ?
O7 C1 C3 F4 -43.7(11) . . . . ?
C4 C1 C3 F4 -161.3(10) . . . . ?
C2 C1 C3 F4 75.5(11) . . . . ?
O7 C1 C3 F5 -163.9(11) . . . . ?
C4 C1 C3 F5 78.4(13) . . . . ?
C2 C1 C3 F5 -44.8(13) . . . . ?
O7 C1 C4 F9 76.9(10) . . . . ?
C2 C1 C4 F9 -44.5(12) . . . . ?
C3 C1 C4 F9 -163.9(8) . . . . ?
O7 C1 C4 F7 -42.3(11) . . . . ?
C2 C1 C4 F7 -163.7(10) . . . . ?
C3 C1 C4 F7 76.9(11) . . . . ?
O7 C1 C4 F8 -162.2(10) . . . . ?
C2 C1 C4 F8 76.4(12) . . . . ?
C3 C1 C4 F8 -43.0(13) . . . . ?
O8 C5 C6 F12 -162.6(10) . . . . ?
C7 C5 C6 F12 74.3(11) . . . . ?
C8 C5 C6 F12 -45.1(12) . . . . ?
O8 C5 C6 F10 78.8(9) . . . . ?
C7 C5 C6 F10 -44.3(10) . . . . ?
C8 C5 C6 F10 -163.7(8) . . . . ?
O8 C5 C6 F11 -41.6(12) . . . . ?
C7 C5 C6 F11 -164.7(11) . . . . ?
C8 C5 C6 F11 76.0(12) . . . . ?
O8 C5 C7 F14 -39.8(12) . . . . ?
C6 C5 C7 F14 82.5(11) . . . . ?
C8 C5 C7 F14 -159.4(11) . . . . ?
O8 C5 C7 F15 -164.9(9) . . . . ?
C6 C5 C7 F15 -42.6(11) . . . . ?
C8 C5 C7 F15 75.5(10) . . . . ?
O8 C5 C7 F13 75.9(9) . . . . ?
C6 C5 C7 F13 -161.8(8) . . . . ?
C8 C5 C7 F13 -43.7(10) . . . . ?
O8 C5 C8 F18 75.2(9) . . . . ?
C7 C5 C8 F18 -163.0(8) . . . . ?
C6 C5 C8 F18 -43.9(10) . . . . ?
O8 C5 C8 F16 -46.9(10) . . . . ?
C7 C5 C8 F16 74.9(10) . . . . ?
C6 C5 C8 F16 -166.0(9) . . . . ?
O8 C5 C8 F17 -164.3(8) . . . . ?
C7 C5 C8 F17 -42.5(10) . . . . ?
C6 C5 C8 F17 76.7(10) . . . . ?
O7 C1 C2' F3' -80.7(8) . . . . ?
C3' C1 C2' F3' 159.5(8) . . . . ?
C4' C1 C2' F3' 40.6(10) . . . . ?
O7 C1 C2' F2' 157.3(11) . . . . ?
C3' C1 C2' F2' 37.5(13) . . . . ?
C4' C1 C2' F2' -81.4(13) . . . . ?
O7 C1 C2' F1' 39.3(12) . . . . ?
C3' C1 C2' F1' -80.5(12) . . . . ?
C4' C1 C2' F1' 160.6(11) . . . . ?
O7 C1 C3' F5' 42.2(12) . . . . ?
C4' C1 C3' F5' -82.3(12) . . . . ?
C2' C1 C3' F5' 160.3(11) . . . . ?
O7 C1 C3' F6' 164.0(11) . . . . ?
C4' C1 C3' F6' 39.6(14) . . . . ?
C2' C1 C3' F6' -77.8(13) . . . . ?
O7 C1 C3' F4' -74.7(7) . . . . ?
C4' C1 C3' F4' 160.8(7) . . . . ?
C2' C1 C3' F4' 43.4(9) . . . . ?
O7 C1 C4' F9' 42.8(11) . . . . ?
C3' C1 C4' F9' 166.0(9) . . . . ?
C2' C1 C4' F9' -75.4(11) . . . . ?
O7 C1 C4' F8' 164.0(9) . . . . ?
C3' C1 C4' F8' -72.8(11) . . . . ?
C2' C1 C4' F8' 45.8(12) . . . . ?
O7 C1 C4' F7' -77.1(8) . . . . ?
C3' C1 C4' F7' 46.1(9) . . . . ?
C2' C1 C4' F7' 164.7(7) . . . . ?
O8 C5 C6' F11' -75.3(8) . . . . ?
C8' C5 C6' F11' 43.8(10) . . . . ?
C7' C5 C6' F11' 164.6(8) . . . . ?
O8 C5 C6' F12' 47.1(12) . . . . ?
C8' C5 C6' F12' 166.2(11) . . . . ?
C7' C5 C6' F12' -73.0(12) . . . . ?
O8 C5 C6' F10' 167.5(8) . . . . ?
C8' C5 C6' F10' -73.4(11) . . . . ?
C7' C5 C6' F10' 47.5(11) . . . . ?
O8 C5 C7' F15' 38.4(10) . . . . ?
C6' C5 C7' F15' 158.3(9) . . . . ?
C8' C5 C7' F15' -79.8(10) . . . . ?
O8 C5 C7' F14' -78.8(9) . . . . ?
C6' C5 C7' F14' 41.1(10) . . . . ?
C8' C5 C7' F14' 163.0(8) . . . . ?
O8 C5 C7' F13' 162.9(9) . . . . ?
C6' C5 C7' F13' -77.2(11) . . . . ?
C8' C5 C7' F13' 44.8(11) . . . . ?
O8 C5 C8' F18' -75.1(10) . . . . ?
C6' C5 C8' F18' 164.6(9) . . . . ?
C7' C5 C8' F18' 44.5(11) . . . . ?
O8 C5 C8' F17' 166.2(8) . . . . ?
C6' C5 C8' F17' 45.9(11) . . . . ?
C7' C5 C8' F17' -74.2(10) . . . . ?
O8 C5 C8' F16' 47.4(10) . . . . ?
C6' C5 C8' F16' -72.9(11) . . . . ?
C7' C5 C8' F16' 167.1(10) . . . . ?
O10 C9 C10 F20 -46.9(5) . . . . ?
C12 C9 C10 F20 76.5(5) . . . . ?
C11 C9 C10 F20 -163.4(4) . . . . ?
O10 C9 C10 F21 -168.8(4) . . . . ?
C12 C9 C10 F21 -45.4(5) . . . . ?
C11 C9 C10 F21 74.8(5) . . . . ?
O10 C9 C10 F19 71.9(5) . . . . ?
C12 C9 C10 F19 -164.6(4) . . . . ?
C11 C9 C10 F19 -44.5(5) . . . . ?
O10 C9 C11 F22 -44.8(5) . . . . ?
C12 C9 C11 F22 -166.5(4) . . . . ?
C10 C9 C11 F22 73.6(5) . . . . ?
O10 C9 C11 F24 75.5(5) . . . . ?
C12 C9 C11 F24 -46.2(6) . . . . ?
C10 C9 C11 F24 -166.0(4) . . . . ?
O10 C9 C11 F23 -166.7(4) . . . . ?
C12 C9 C11 F23 71.6(5) . . . . ?
C10 C9 C11 F23 -48.2(5) . . . . ?
O9 C13 C14 F28 -161.8(4) . . . . ?
C15 C13 C14 F28 76.2(5) . . . . ?
C16 C13 C14 F28 -43.3(5) . . . . ?
O9 C13 C14 F29 76.3(4) . . . . ?
C15 C13 C14 F29 -45.8(5) . . . . ?
C16 C13 C14 F29 -165.3(4) . . . . ?
O9 C13 C14 F30 -43.2(5) . . . . ?
C15 C13 C14 F30 -165.3(4) . . . . ?
C16 C13 C14 F30 75.2(5) . . . . ?
O9 C13 C15 F33 -48.7(5) . . . . ?
C14 C13 C15 F33 74.6(4) . . . . ?
C16 C13 C15 F33 -166.4(4) . . . . ?
O9 C13 C15 F31 71.4(5) . . . . ?
C14 C13 C15 F31 -165.3(4) . . . . ?
C16 C13 C15 F31 -46.2(5) . . . . ?
O9 C13 C15 F32 -166.9(4) . . . . ?
C14 C13 C15 F32 -43.6(5) . . . . ?
C16 C13 C15 F32 75.4(5) . . . . ?
O9 C13 C16 F36 -44.7(5) . . . . ?
C15 C13 C16 F36 74.4(5) . . . . ?
C14 C13 C16 F36 -165.8(4) . . . . ?
O9 C13 C16 F35 75.4(4) . . . . ?
C15 C13 C16 F35 -165.5(4) . . . . ?
C14 C13 C16 F35 -45.7(5) . . . . ?
O9 C13 C16 F34 -163.2(4) . . . . ?
C15 C13 C16 F34 -44.1(5) . . . . ?
C14 C13 C16 F34 75.6(5) . . . . ?
O6 C17 C18 C23 178.4(4) . . . . ?
O6 C17 C18 C19 -3.7(6) . . . . ?
C23 C18 C19 C20 1.1(6) . . . . ?
C17 C18 C19 C20 -176.8(4) . . . . ?
C18 C19 C20 C21 0.4(7) . . . . ?
C19 C20 C21 C22 -1.9(7) . . . . ?
C19 C20 C21 C24 177.3(4) . . . . ?
C20 C21 C22 C23 2.0(7) . . . . ?
C24 C21 C22 C23 -177.2(4) . . . . ?
C21 C22 C23 C18 -0.5(7) . . . . ?
C19 C18 C23 C22 -1.0(6) . . . . ?
C17 C18 C23 C22 177.0(4) . . . . ?
O5 C25 C26 C31 176.0(4) . . . . ?
O5 C25 C26 C27 -3.2(6) . . . . ?
C31 C26 C27 C28 -0.8(6) . . . . ?
C25 C26 C27 C28 178.4(4) . . . . ?
C26 C27 C28 C29 -0.3(7) . . . . ?
C27 C28 C29 C30 0.7(7) . . . . ?
C27 C28 C29 C32 -178.2(5) . . . . ?
C28 C29 C30 C31 0.0(7) . . . . ?
C32 C29 C30 C31 178.9(4) . . . . ?
C29 C30 C31 C26 -1.1(7) . . . . ?
C27 C26 C31 C30 1.4(6) . . . . ?
C25 C26 C31 C30 -177.7(4) . . . . ?
O4 C33 C34 C39 -175.8(4) . . . . ?
O4 C33 C34 C35 3.9(7) . . . . ?
C39 C34 C35 C36 -0.6(6) . . . . ?
C33 C34 C35 C36 179.7(4) . . . . ?
C34 C35 C36 C37 -0.3(7) . . . . ?
C35 C36 C37 C38 1.1(7) . . . . ?
C35 C36 C37 C40 -178.7(4) . . . . ?
C36 C37 C38 C39 -1.0(7) . . . . ?
C40 C37 C38 C39 178.8(4) . . . . ?
C37 C38 C39 C34 0.1(7) . . . . ?
C35 C34 C39 C38 0.7(6) . . . . ?
C33 C34 C39 C38 -179.6(4) . . . . ?
O3 C41 C42 C47 179.4(4) . . . . ?
O3 C41 C42 C43 -0.1(7) . . . . ?
C47 C42 C43 C44 0.6(7) . . . . ?
C41 C42 C43 C44 -180.0(4) . . . . ?
C42 C43 C44 C45 -0.3(7) . . . . ?
C43 C44 C45 C46 -0.3(8) . . . . ?
C43 C44 C45 C48 179.4(5) . . . . ?
C44 C45 C46 C47 0.6(8) . . . . ?
C48 C45 C46 C47 -179.2(5) . . . . ?
C45 C46 C47 C42 -0.3(8) . . . . ?
C41 C42 C47 C46 -179.8(4) . . . . ?
C43 C42 C47 C46 -0.3(7) . . . . ?
O2 C49 C50 C55 176.0(4) . . . . ?
O2 C49 C50 C51 -3.6(6) . . . . ?
C55 C50 C51 C52 0.7(6) . . . . ?
C49 C50 C51 C52 -179.7(4) . . . . ?
C50 C51 C52 C53 0.0(6) . . . . ?
C51 C52 C53 C54 -1.5(7) . . . . ?
C51 C52 C53 C56 178.0(4) . . . . ?
C52 C53 C54 C55 2.2(7) . . . . ?
C56 C53 C54 C55 -177.3(4) . . . . ?
C53 C54 C55 C50 -1.4(6) . . . . ?
C51 C50 C55 C54 -0.1(6) . . . . ?
C49 C50 C55 C54 -179.7(4) . . . . ?
O1 C57 C58 F37 170.6(4) . . . . ?
C60 C57 C58 F37 -71.4(5) . . . . ?
C59 C57 C58 F37 48.4(5) . . . . ?
O1 C57 C58 F38 -68.2(4) . . . . ?
C60 C57 C58 F38 49.9(5) . . . . ?
C59 C57 C58 F38 169.6(3) . . . . ?
O1 C57 C58 F39 48.2(5) . . . . ?
C60 C57 C58 F39 166.3(4) . . . . ?
C59 C57 C58 F39 -73.9(4) . . . . ?
O1 C57 C59 F42 168.9(3) . . . . ?
C58 C57 C59 F42 -68.6(5) . . . . ?
C60 C57 C59 F42 51.8(5) . . . . ?
O1 C57 C59 F41 47.3(5) . . . . ?
C58 C57 C59 F41 169.9(4) . . . . ?
C60 C57 C59 F41 -69.8(4) . . . . ?
O1 C57 C59 F40 -71.1(4) . . . . ?
C58 C57 C59 F40 51.5(4) . . . . ?
C60 C57 C59 F40 171.8(3) . . . . ?
O11 C61 C62 F46 44.0(5) . . . . ?
C63 C61 C62 F46 -77.5(5) . . . . ?
C64 C61 C62 F46 162.6(4) . . . . ?
O11 C61 C62 F48 -74.5(5) . . . . ?
C63 C61 C62 F48 164.0(4) . . . . ?
C64 C61 C62 F48 44.2(5) . . . . ?
O11 C61 C62 F47 165.5(4) . . . . ?
C63 C61 C62 F47 44.0(5) . . . . ?
C64 C61 C62 F47 -75.8(5) . . . . ?
O11 C61 C63 F51 42.4(6) . . . . ?
C64 C61 C63 F51 -77.0(5) . . . . ?
C62 C61 C63 F51 164.4(4) . . . . ?
O11 C61 C63 F49 -76.4(5) . . . . ?
C64 C61 C63 F49 164.2(4) . . . . ?
C62 C61 C63 F49 45.6(5) . . . . ?
O11 C61 C63 F50 162.4(4) . . . . ?
C64 C61 C63 F50 43.1(6) . . . . ?
C62 C61 C63 F50 -75.6(5) . . . . ?
O11 C61 C64 F54 44.7(6) . . . . ?
C63 C61 C64 F54 165.5(4) . . . . ?
C62 C61 C64 F54 -75.9(6) . . . . ?
O11 C61 C64 F52 167.6(4) . . . . ?
C63 C61 C64 F52 -71.7(6) . . . . ?
C62 C61 C64 F52 46.9(6) . . . . ?
O11 C61 C64 F53 -73.5(5) . . . . ?
C63 C61 C64 F53 47.3(6) . . . . ?
C62 C61 C64 F53 165.9(4) . . . . ?
O12 C65 C67 F60 -43.3(6) . . . . ?
C68 C65 C67 F60 74.5(5) . . . . ?
C66 C65 C67 F60 -165.5(4) . . . . ?
O12 C65 C67 F58 76.6(4) . . . . ?
C68 C65 C67 F58 -165.6(4) . . . . ?
C66 C65 C67 F58 -45.6(5) . . . . ?
O12 C65 C67 F59 -165.3(4) . . . . ?
C68 C65 C67 F59 -47.5(5) . . . . ?
C66 C65 C67 F59 72.5(5) . . . . ?
O12 C65 C68 F61 -47.9(5) . . . . ?
C67 C65 C68 F61 -167.6(4) . . . . ?
C66 C65 C68 F61 73.3(5) . . . . ?
O12 C65 C68 F63 73.2(5) . . . . ?
C67 C65 C68 F63 -46.5(5) . . . . ?
C66 C65 C68 F63 -165.7(4) . . . . ?
O12 C65 C68 F62 -167.5(4) . . . . ?
C67 C65 C68 F62 72.8(6) . . . . ?
C66 C65 C68 F62 -46.4(6) . . . . ?
O13 C69 C70 F64 -42.4(5) . . . . ?
C72 C69 C70 F64 77.5(5) . . . . ?
C71 C69 C70 F64 -163.7(4) . . . . ?
O13 C69 C70 F66 -164.0(4) . . . . ?
C72 C69 C70 F66 -44.1(6) . . . . ?
C71 C69 C70 F66 74.7(5) . . . . ?
O13 C69 C70 F65 77.3(5) . . . . ?
C72 C69 C70 F65 -162.8(4) . . . . ?
C71 C69 C70 F65 -44.0(5) . . . . ?
O13 C69 C71 F67 -47.0(6) . . . . ?
C70 C69 C71 F67 76.3(5) . . . . ?
C72 C69 C71 F67 -164.0(4) . . . . ?
O13 C69 C71 F68 -170.2(4) . . . . ?
C70 C69 C71 F68 -46.9(5) . . . . ?
C72 C69 C71 F68 72.8(5) . . . . ?
O13 C69 C71 F69 70.8(4) . . . . ?
C70 C69 C71 F69 -165.8(4) . . . . ?
C72 C69 C71 F69 -46.2(5) . . . . ?
O14 C73 C74 F73 71.5(5) . . . . ?
C75 C73 C74 F73 -165.7(4) . . . . ?
C76 C73 C74 F73 -46.1(5) . . . . ?
O14 C73 C74 F74 -47.6(5) . . . . ?
C75 C73 C74 F74 75.2(4) . . . . ?
C76 C73 C74 F74 -165.2(4) . . . . ?
O14 C73 C74 F75 -168.1(4) . . . . ?
C75 C73 C74 F75 -45.3(5) . . . . ?
C76 C73 C74 F75 74.2(5) . . . . ?
O14 C73 C75 F77 78.5(5) . . . . ?
C76 C73 C75 F77 -164.0(4) . . . . ?
C74 C73 C75 F77 -44.8(5) . . . . ?
O14 C73 C75 F76 -41.5(5) . . . . ?
C76 C73 C75 F76 75.9(4) . . . . ?
C74 C73 C75 F76 -164.8(4) . . . . ?
O14 C73 C75 F78 -161.5(4) . . . . ?
C76 C73 C75 F78 -44.1(5) . . . . ?
C74 C73 C75 F78 75.2(5) . . . . ?
O14 C73 C76 F81 72.4(4) . . . . ?
C75 C73 C76 F81 -47.3(5) . . . . ?
C74 C73 C76 F81 -167.2(4) . . . . ?
O14 C73 C76 F79 -47.1(5) . . . . ?
C75 C73 C76 F79 -166.8(4) . . . . ?
C74 C73 C76 F79 73.3(4) . . . . ?
O14 C73 C76 F80 -166.4(3) . . . . ?
C75 C73 C76 F80 73.9(4) . . . . ?
C74 C73 C76 F80 -46.0(5) . . . . ?
O10 C9 C12 F25' 17(2) . . . . ?
C11 C9 C12 F25' 135(2) . . . . ?
C10 C9 C12 F25' -105(2) . . . . ?
O10 C9 C12 F27 -40.6(7) . . . . ?
C11 C9 C12 F27 77.7(6) . . . . ?
C10 C9 C12 F27 -162.6(5) . . . . ?
O10 C9 C12 F26 -165.3(5) . . . . ?
C11 C9 C12 F26 -47.0(6) . . . . ?
C10 C9 C12 F26 72.7(6) . . . . ?
O10 C9 C12 F26' 175(2) . . . . ?
C11 C9 C12 F26' -67(2) . . . . ?
C10 C9 C12 F26' 53(2) . . . . ?
O10 C9 C12 F25 75.7(5) . . . . ?
C11 C9 C12 F25 -166.0(4) . . . . ?
C10 C9 C12 F25 -46.3(5) . . . . ?
O10 C9 C12 F27' -88.6(16) . . . . ?
C11 C9 C12 F27' 29.7(16) . . . . ?
C10 C9 C12 F27' 149.4(16) . . . . ?
O1 C57 C60 F43' 78.0(17) . . . . ?
C58 C57 C60 F43' -42.5(17) . . . . ?
C59 C57 C60 F43' -162.9(16) . . . . ?
O1 C57 C60 F44 -72.6(5) . . . . ?
C58 C57 C60 F44 166.9(5) . . . . ?
C59 C57 C60 F44 46.5(5) . . . . ?
O1 C57 C60 F45 164.8(5) . . . . ?
C58 C57 C60 F45 44.3(6) . . . . ?
C59 C57 C60 F45 -76.1(5) . . . . ?
O1 C57 C60 F43 46.0(5) . . . . ?
C58 C57 C60 F43 -74.5(5) . . . . ?
C59 C57 C60 F43 165.1(4) . . . . ?
O1 C57 C60 F44' -43.1(14) . . . . ?
C58 C57 C60 F44' -163.5(14) . . . . ?
C59 C57 C60 F44' 76.1(14) . . . . ?
O1 C57 C60 F45' -155.0(15) . . . . ?
C58 C57 C60 F45' 84.6(15) . . . . ?
C59 C57 C60 F45' -35.8(15) . . . . ?
O12 C65 C66 F55' 30.2(17) . . . . ?
C68 C65 C66 F55' -88.0(17) . . . . ?
C67 C65 C66 F55' 151.3(17) . . . . ?
O12 C65 C66 F55 75.4(5) . . . . ?
C68 C65 C66 F55 -42.7(5) . . . . ?
C67 C65 C66 F55 -163.5(4) . . . . ?
O12 C65 C66 F56' -91.3(15) . . . . ?
C68 C65 C66 F56' 150.5(15) . . . . ?
C67 C65 C66 F56' 29.7(15) . . . . ?
O12 C65 C66 F57 -163.9(4) . . . . ?
C68 C65 C66 F57 78.0(5) . . . . ?
C67 C65 C66 F57 -42.8(5) . . . . ?
O12 C65 C66 F56 -43.5(5) . . . . ?
C68 C65 C66 F56 -161.7(4) . . . . ?
C67 C65 C66 F56 77.6(5) . . . . ?
O12 C65 C66 F57' 154.8(15) . . . . ?
C68 C65 C66 F57' 36.6(16) . . . . ?
C67 C65 C66 F57' -84.1(16) . . . . ?
O13 C69 C72 F71' -86.1(18) . . . . ?
C70 C69 C72 F71' 151.1(18) . . . . ?
C71 C69 C72 F71' 31.9(18) . . . . ?
O13 C69 C72 F72 79.7(5) . . . . ?
C70 C69 C72 F72 -43.1(5) . . . . ?
C71 C69 C72 F72 -162.3(4) . . . . ?
O13 C69 C72 F71 -39.0(5) . . . . ?
C70 C69 C72 F71 -161.8(4) . . . . ?
C71 C69 C72 F71 79.0(5) . . . . ?
O13 C69 C72 F70 -158.0(4) . . . . ?
C70 C69 C72 F70 79.2(5) . . . . ?
C71 C69 C72 F70 -40.1(6) . . . . ?
O13 C69 C72 F72' 36.7(16) . . . . ?
C70 C69 C72 F72' -86.1(16) . . . . ?
C71 C69 C72 F72' 154.6(16) . . . . ?
O13 C69 C72 F70' 149.9(16) . . . . ?
C70 C69 C72 F70' 27.1(16) . . . . ?
C71 C69 C72 F70' -92.1(16) . . . . ?
C4 C1 O7 Al2 92.9(7) . . . . ?
C2 C1 O7 Al2 -143.0(6) . . . . ?
C3' C1 O7 Al2 -57.1(8) . . . . ?
C4' C1 O7 Al2 65.8(7) . . . . ?
C2' C1 O7 Al2 -176.2(5) . . . . ?
C3 C1 O7 Al2 -24.9(7) . . . . ?
O8 Al2 O7 C1 -152.8(5) . . . . ?
O10 Al2 O7 C1 86.9(5) . . . . ?
O9 Al2 O7 C1 -30.5(5) . . . . ?
C6' C5 O8 Al2 -81.6(8) . . . . ?
C8' C5 O8 Al2 157.0(6) . . . . ?
C7 C5 O8 Al2 79.5(8) . . . . ?
C6 C5 O8 Al2 -42.3(9) . . . . ?
C7' C5 O8 Al2 37.5(9) . . . . ?
C8 C5 O8 Al2 -159.8(6) . . . . ?
O10 Al2 O8 C5 143.5(6) . . . . ?
O7 Al2 O8 C5 20.3(7) . . . . ?
O9 Al2 O8 C5 -98.1(6) . . . . ?
C12 C9 O10 Al2 -26.3(8) . . . . ?
C11 C9 O10 Al2 -146.6(5) . . . . ?
C10 C9 O10 Al2 95.4(6) . . . . ?
O8 Al2 O10 C9 -51.8(6) . . . . ?
O7 Al2 O10 C9 68.0(6) . . . . ?
O9 Al2 O10 C9 -174.4(6) . . . . ?
C15 C13 O9 Al2 60.3(6) . . . . ?
C14 C13 O9 Al2 -61.8(6) . . . . ?
C16 C13 O9 Al2 179.1(4) . . . . ?
O8 Al2 O9 C13 -65.9(5) . . . . ?
O10 Al2 O9 C13 53.7(5) . . . . ?
O7 Al2 O9 C13 175.4(5) . . . . ?
C18 C17 O6 Al1 170.0(3) . . . . ?
O1 Al1 O6 C17 -135.3(4) . . . . ?
O5 Al1 O6 C17 -36.7(4) . . . . ?
O2 Al1 O6 C17 133.3(4) . . . . ?
O4 Al1 O6 C17 49.8(4) . . . . ?
C26 C25 O5 Al1 175.9(3) . . . . ?
O1 Al1 O5 C25 -113.9(4) . . . . ?
O6 Al1 O5 C25 153.2(4) . . . . ?
O3 Al1 O5 C25 -19.6(4) . . . . ?
O2 Al1 O5 C25 71.2(9) . . . . ?
O4 Al1 O5 C25 65.8(4) . . . . ?
C34 C33 O4 Al1 -172.7(3) . . . . ?
C42 C41 O3 Al1 177.8(3) . . . . ?
C50 C49 O2 Al1 -172.9(3) . . . . ?
C58 C57 O1 Al1 -55.0(7) . . . . ?
C60 C57 O1 Al1 -174.8(5) . . . . ?
C59 C57 O1 Al1 66.9(7) . . . . ?
O5 Al1 O1 C57 -10.4(6) . . . . ?
O6 Al1 O1 C57 79.7(6) . . . . ?
O3 Al1 O1 C57 -101.7(6) . . . . ?
O2 Al1 O1 C57 168.7(6) . . . . ?
C63 C61 O11 Al3 83.5(6) . . . . ?
C64 C61 O11 Al3 -155.7(4) . . . . ?
C62 C61 O11 Al3 -36.8(7) . . . . ?
O12 Al3 O11 C61 -168.6(5) . . . . ?
O13 Al3 O11 C61 71.4(6) . . . . ?
O14 Al3 O11 C61 -48.7(6) . . . . ?
C68 C65 O12 Al3 169.8(5) . . . . ?
C67 C65 O12 Al3 -69.9(7) . . . . ?
C66 C65 O12 Al3 50.1(8) . . . . ?
O13 Al3 O12 C65 154.6(6) . . . . ?
O14 Al3 O12 C65 -85.5(6) . . . . ?
O11 Al3 O12 C65 32.6(6) . . . . ?
C70 C69 O13 Al3 -42.7(8) . . . . ?
C72 C69 O13 Al3 -163.9(5) . . . . ?
C71 C69 O13 Al3 78.5(7) . . . . ?
O12 Al3 O13 C69 -30.7(7) . . . . ?
O14 Al3 O13 C69 -151.9(6) . . . . ?
O11 Al3 O13 C69 88.6(6) . . . . ?
C75 C73 O14 Al3 -84.2(6) . . . . ?
C76 C73 O14 Al3 157.0(4) . . . . ?
C74 C73 O14 Al3 38.3(7) . . . . ?
O12 Al3 O14 C73 -73.0(5) . . . . ?
O13 Al3 O14 C73 47.0(5) . . . . ?
O11 Al3 O14 C73 169.0(5) . . . . ?
